data_7202611
loop_
_publ_author_name
'Nekelson, Fabien'
'Monobe, Hirosato'
'Shiro, Motoo'
'Shimizu, Yo'

_publ_section_title
;
 Liquid crystalline and charge transport properties of double-decker
 cerium phthalocyanine complexes
;
_journal_issue 25
_journal_name_full 'Journal of Materials Chemistry'
_journal_page_first 2607
_journal_paper_doi 10.1039/b616848p
_journal_volume 17
_journal_year 2007
_chemical_formula_moiety 'C192 H288 Ce N16 S16 '
_chemical_formula_sum 'C192 H288 Ce N16 S16'
_chemical_formula_weight 3473.57
_space_group_IT_number 14
_symmetry_cell_setting monoclinic
_symmetry_Int_Tables_number 14
_symmetry_space_group_name_Hall '-P 2yn'
_symmetry_space_group_name_H-M 'P 1 21/n 1'
_cell_angle_alpha 90.0000
_cell_angle_beta 121.196(2)
_cell_angle_gamma 90.0000
_cell_formula_units_Z 4
_cell_length_a 31.232(2)
_cell_length_b 35.725(2)
_cell_length_c 20.2073(10)
_cell_measurement_reflns_used 106205
_cell_measurement_temperature 93.1
_cell_measurement_theta_max 26.1
_cell_measurement_theta_min 3.0
_cell_volume 19286.3(19)
_computing_cell_refinement 'PROCESS-AUTO (Rigaku, 1998)'
_computing_data_collection 'PROCESS-AUTO (Rigaku, 1998)'
_computing_data_reduction 'CrystalStructure (R/MSC, Rigaku, 2005)'
_computing_molecular_graphics 'ORTEP (Johnson, 1976)'
_computing_publication_material 'CrystalStructure (R/MSC, Rigaku, 2005)'
_computing_structure_refinement 'SHELXL97 (Sheldrick, 1997)'
_computing_structure_solution 'SHELXS97 (Sheldrick, 1997)'
_diffrn_detector_area_resol_mean 10.00
_diffrn_measured_fraction_theta_full 0.989
_diffrn_measured_fraction_theta_max 0.989
_diffrn_measurement_device_type 'Rigaku RAXIS-RAPID'
_diffrn_measurement_method \w
_diffrn_radiation_type 'Mo K\a'
_diffrn_radiation_wavelength 0.71075
_diffrn_reflns_av_R_equivalents 0.092
_diffrn_reflns_limit_h_max 38
_diffrn_reflns_limit_h_min -38
_diffrn_reflns_limit_k_max 44
_diffrn_reflns_limit_k_min -43
_diffrn_reflns_limit_l_max 24
_diffrn_reflns_limit_l_min -22
_diffrn_reflns_number 157955
_diffrn_reflns_theta_full 26.03
_diffrn_reflns_theta_max 26.03
_exptl_absorpt_coefficient_mu 0.463
_exptl_absorpt_correction_T_max 0.986
_exptl_absorpt_correction_T_min 0.850
_exptl_absorpt_correction_type multi-scan
_exptl_absorpt_process_details
;
Higashi, T. (1995). Program for Absorption Correction.
Rigaku Corporation, Tokyo, Japan.
;
_exptl_crystal_colour black
_exptl_crystal_density_diffrn 1.196
_exptl_crystal_density_method 'not measured'
_exptl_crystal_description platelet
_exptl_crystal_F_000 7464.00
_exptl_crystal_size_max 0.15
_exptl_crystal_size_mid 0.10
_exptl_crystal_size_min 0.03
_refine_diff_density_max 2.04
_refine_diff_density_min -1.74
_refine_ls_extinction_method none
_refine_ls_goodness_of_fit_ref 1.057
_refine_ls_hydrogen_treatment noref
_refine_ls_number_parameters 1789
_refine_ls_number_reflns 37594
_refine_ls_R_factor_gt 0.0731
_refine_ls_shift/su_max 0.0020
_refine_ls_structure_factor_coef Fsqd
_refine_ls_weighting_details 'w = 1/[\s^2^(Fo^2^)+(0.0968P)^2^+30.9793P] where P=(Fo^2^+2Fc^2^)/3'
_refine_ls_weighting_scheme calc
_refine_ls_wR_factor_ref 0.2033
_reflns_number_gt 24140
_reflns_number_total 37594
_reflns_threshold_expression F^2^>2.0\s(F^2^)
_cod_data_source_file b616848p.txt
_cod_data_source_block '_AC0916lt'
_cod_original_formula_sum 'C192 H288 Ce N16 S16 '
_cod_database_code 7202611

loop_
_symmetry_equiv_pos_site_id
_symmetry_equiv_pos_as_xyz
1 +X,+Y,+Z
2 1/2-X,1/2+Y,1/2-Z
3 -X,-Y,-Z
4 1/2+X,1/2-Y,1/2+Z

loop_
_atom_site_label
_atom_site_type_symbol
_atom_site_fract_x
_atom_site_fract_y
_atom_site_fract_z
_atom_site_U_iso_or_equiv
_atom_site_adp_type
_atom_site_occupancy
_atom_site_symmetry_multiplicity
_atom_site_calc_flag
_atom_site_refinement_flags
_atom_site_disorder_assembly
_atom_site_disorder_group
Ce(1) Ce 0.496096(10) 0.065191(7) 0.751170(16) 0.01747(7) Uani 1.00 1 d . . .
S(1) S 0.27820(5) -0.06442(4) 0.38014(8) 0.0324(3) Uani 1.00 1 d . . .
S(2) S 0.24414(5) 0.01264(4) 0.31456(8) 0.0312(3) Uani 1.00 1 d . . .
S(3) S 0.31891(5) 0.25693(3) 0.52651(8) 0.0261(2) Uani 1.00 1 d . . .
S(4) S 0.39923(5) 0.28864(3) 0.68650(8) 0.0288(3) Uani 1.00 1 d . . .
S(5) S 0.63389(5) 0.18661(4) 1.16554(8) 0.0285(2) Uani 1.00 1 d . . .
S(6) S 0.65327(5) 0.10876(4) 1.23037(7) 0.0272(2) Uani 1.00 1 d . . .
S(7) S 0.57294(5) -0.12990(3) 1.02535(8) 0.0284(2) Uani 1.00 1 d . . .
S(8) S 0.50164(5) -0.16324(3) 0.86725(8) 0.0278(2) Uani 1.00 1 d . . .
S(9) S 0.33225(6) 0.10645(4) 0.27083(8) 0.0351(3) Uani 1.00 1 d . . .
S(10) S 0.34264(5) 0.18396(4) 0.33394(8) 0.0331(3) Uani 1.00 1 d . . .
S(11) S 0.57551(6) 0.29516(4) 0.80646(9) 0.0381(3) Uani 1.00 1 d . . .
S(12) S 0.65839(5) 0.26569(4) 0.96766(8) 0.0277(2) Uani 1.00 1 d . . .
S(13) S 0.75654(5) 0.02815(4) 1.18873(8) 0.0334(3) Uani 1.00 1 d . . .
S(14) S 0.73267(6) -0.05085(4) 1.12811(8) 0.0352(3) Uani 1.00 1 d . . .
S(15) S 0.52050(5) -0.15888(3) 0.64009(8) 0.0288(3) Uani 1.00 1 d . . .
S(16) S 0.44676(5) -0.12803(3) 0.48094(8) 0.0287(3) Uani 1.00 1 d . . .
N(1) N 0.41192(15) 0.04218(11) 0.6650(2) 0.0200(8) Uani 1.00 1 d . . .
N(2) N 0.36982(15) 0.09909(11) 0.5948(2) 0.0210(8) Uani 1.00 1 d . . .
N(3) N 0.43587(15) 0.11401(11) 0.7269(2) 0.0204(8) Uani 1.00 1 d . . .
N(4) N 0.48442(15) 0.15061(11) 0.8451(2) 0.0223(8) Uani 1.00 1 d . . .
N(5) N 0.50293(15) 0.08424(11) 0.8712(2) 0.0197(8) Uani 1.00 1 d . . .
N(6) N 0.53322(15) 0.02702(11) 0.9465(2) 0.0218(8) Uani 1.00 1 d . . .
N(7) N 0.47923(15) 0.01261(11) 0.8098(2) 0.0202(8) Uani 1.00 1 d . . .
N(8) N 0.42539(15) -0.02442(11) 0.6950(2) 0.0218(8) Uani 1.00 1 d . . .
N(9) N 0.48665(15) 0.08706(10) 0.6307(2) 0.0201(8) Uani 1.00 1 d . . .
N(10) N 0.49667(15) 0.15408(11) 0.6553(2) 0.0212(8) Uani 1.00 1 d . . .
N(11) N 0.54915(15) 0.11924(11) 0.7742(2) 0.0201(8) Uani 1.00 1 d . . .
N(12) N 0.61691(15) 0.10700(11) 0.9066(2) 0.0219(8) Uani 1.00 1 d . . .
N(13) N 0.58259(15) 0.04799(11) 0.8380(2) 0.0225(8) Uani 1.00 1 d . . .
N(14) N 0.57913(16) -0.01874(11) 0.8100(2) 0.0245(9) Uani 1.00 1 d . . .
N(15) N 0.52066(15) 0.01625(11) 0.6945(2) 0.0225(9) Uani 1.00 1 d . . .
N(16) N 0.46434(15) 0.02900(11) 0.5574(2) 0.0209(8) Uani 1.00 1 d . . .
C(1) C 0.40312(18) 0.00476(13) 0.6475(2) 0.0200(10) Uani 1.00 1 d . . .
C(2) C 0.36386(18) 0.00065(13) 0.5675(2) 0.0206(10) Uani 1.00 1 d . . .
C(3) C 0.34408(18) -0.03147(14) 0.5215(2) 0.0239(10) Uani 1.00 1 d . . .
H(3) H 0.3558 -0.0557 0.5423 0.0287 Uiso 1.00 1 c R . .
C(4) C 0.30688(19) -0.02666(13) 0.4448(3) 0.0238(10) Uani 1.00 1 d . . .
C(5) C 0.29023(18) 0.01015(14) 0.4144(2) 0.0216(10) Uani 1.00 1 d . . .
C(6) C 0.30966(18) 0.04169(14) 0.4612(2) 0.0231(10) Uani 1.00 1 d . . .
H(6) H 0.2978 0.0661 0.4414 0.0277 Uiso 1.00 1 c R . .
C(7) C 0.34684(18) 0.03626(13) 0.5375(2) 0.0210(10) Uani 1.00 1 d . . .
C(8) C 0.37671(18) 0.06202(13) 0.6006(2) 0.0217(10) Uani 1.00 1 d . . .
C(9) C 0.39633(18) 0.12258(13) 0.6533(2) 0.0218(10) Uani 1.00 1 d . . .
C(10) C 0.38769(18) 0.16288(13) 0.6478(2) 0.0221(10) Uani 1.00 1 d . . .
C(11) C 0.35512(18) 0.18567(13) 0.5854(2) 0.0222(10) Uani 1.00 1 d . . .
H(11) H 0.3320 0.1754 0.5362 0.0267 Uiso 1.00 1 c R . .
C(12) C 0.35810(19) 0.22430(13) 0.5986(2) 0.0222(10) Uani 1.00 1 d . . .
C(13) C 0.39441(19) 0.23950(13) 0.6717(3) 0.0244(11) Uani 1.00 1 d . . .
C(14) C 0.42564(19) 0.21650(13) 0.7326(3) 0.0246(10) Uani 1.00 1 d . . .
H(14) H 0.4492 0.2266 0.7818 0.0295 Uiso 1.00 1 c R . .
C(15) C 0.42171(18) 0.17771(13) 0.7200(2) 0.0214(10) Uani 1.00 1 d . . .
C(16) C 0.45033(19) 0.14654(13) 0.7703(2) 0.0219(10) Uani 1.00 1 d . . .
C(17) C 0.50774(19) 0.12183(13) 0.8912(2) 0.0212(10) Uani 1.00 1 d . . .
C(18) C 0.54287(18) 0.12547(13) 0.9741(2) 0.0211(10) Uani 1.00 1 d . . .
C(19) C 0.56455(18) 0.15668(13) 1.0219(2) 0.0216(10) Uani 1.00 1 d . . .
H(19) H 0.5556 0.1814 1.0021 0.0259 Uiso 1.00 1 c R . .
C(20) C 0.60005(19) 0.15018(13) 1.1002(2) 0.0229(10) Uani 1.00 1 d . . .
C(21) C 0.61098(19) 0.11306(14) 1.1302(2) 0.0235(10) Uani 1.00 1 d . . .
C(22) C 0.58923(18) 0.08248(14) 1.0820(2) 0.0222(10) Uani 1.00 1 d . . .
H(22) H 0.5969 0.0577 1.1017 0.0267 Uiso 1.00 1 c R . .
C(23) C 0.55575(18) 0.08922(13) 1.0036(2) 0.0205(10) Uani 1.00 1 d . . .
C(24) C 0.52983(17) 0.06404(13) 0.9382(2) 0.0198(9) Uani 1.00 1 d . . .
C(25) C 0.50885(18) 0.00340(13) 0.8870(2) 0.0200(10) Uani 1.00 1 d . . .
C(26) C 0.51156(18) -0.03711(13) 0.8963(2) 0.0211(10) Uani 1.00 1 d . . .
C(27) C 0.53932(19) -0.05983(13) 0.9603(3) 0.0246(10) Uani 1.00 1 d . . .
H(27) H 0.5599 -0.0494 1.0104 0.0295 Uiso 1.00 1 c R . .
C(28) C 0.53622(19) -0.09808(13) 0.9492(2) 0.0226(10) Uani 1.00 1 d . . .
C(29) C 0.50373(19) -0.11396(13) 0.8748(2) 0.0229(10) Uani 1.00 1 d . . .
C(30) C 0.47503(19) -0.09063(13) 0.8111(3) 0.0237(10) Uani 1.00 1 d . . .
H(30) H 0.4529 -0.1008 0.7612 0.0285 Uiso 1.00 1 c R . .
C(31) C 0.47987(19) -0.05227(13) 0.8231(2) 0.0219(10) Uani 1.00 1 d . . .
C(32) C 0.45885(18) -0.02065(13) 0.7694(2) 0.0209(10) Uani 1.00 1 d . . .
C(33) C 0.46241(17) 0.06592(13) 0.5647(2) 0.0199(9) Uani 1.00 1 d . . .
C(34) C 0.43275(18) 0.09020(14) 0.4979(2) 0.0227(10) Uani 1.00 1 d . . .
C(35) C 0.40012(18) 0.08221(14) 0.4204(2) 0.0228(10) Uani 1.00 1 d . . .
H(35) H 0.3958 0.0573 0.4013 0.0273 Uiso 1.00 1 c R . .
C(36) C 0.37377(19) 0.11201(14) 0.3712(2) 0.0252(11) Uani 1.00 1 d . . .
C(37) C 0.38086(19) 0.14926(14) 0.4009(2) 0.0247(11) Uani 1.00 1 d . . .
C(38) C 0.41502(19) 0.15673(14) 0.4791(2) 0.0250(11) Uani 1.00 1 d . . .
H(38) H 0.4202 0.1815 0.4988 0.0300 Uiso 1.00 1 c R . .
C(39) C 0.44093(18) 0.12684(13) 0.5267(2) 0.0212(10) Uani 1.00 1 d . . .
C(40) C 0.47671(18) 0.12430(13) 0.6097(2) 0.0194(10) Uani 1.00 1 d . . .
C(41) C 0.53135(19) 0.15106(13) 0.7303(2) 0.0227(10) Uani 1.00 1 d . . .
C(42) C 0.55730(18) 0.18359(13) 0.7784(2) 0.0208(10) Uani 1.00 1 d . . .
C(43) C 0.55110(19) 0.22209(13) 0.7650(3) 0.0251(11) Uani 1.00 1 d . . .
H(43) H 0.5263 0.2315 0.7158 0.0301 Uiso 1.00 1 c R . .
C(44) C 0.5814(2) 0.24623(13) 0.8239(3) 0.0266(11) Uani 1.00 1 d . . .
C(45) C 0.61943(19) 0.23205(14) 0.8979(3) 0.0247(11) Uani 1.00 1 d . . .
C(46) C 0.62449(18) 0.19394(14) 0.9125(2) 0.0236(10) Uani 1.00 1 d . . .
H(46) H 0.6485 0.1843 0.9620 0.0283 Uiso 1.00 1 c R . .
C(47) C 0.59245(19) 0.17007(13) 0.8508(3) 0.0225(10) Uani 1.00 1 d . . .
C(48) C 0.58786(18) 0.12912(13) 0.8474(2) 0.0217(10) Uani 1.00 1 d . . .
C(49) C 0.61442(18) 0.06979(14) 0.9011(2) 0.0232(10) Uani 1.00 1 d . . .
C(50) C 0.64823(18) 0.04542(14) 0.9656(3) 0.0234(10) Uani 1.00 1 d . . .
C(51) C 0.68440(19) 0.05251(15) 1.0415(3) 0.0268(11) Uani 1.00 1 d . . .
H(51) H 0.6921 0.0775 1.0602 0.0321 Uiso 1.00 1 c R . .
C(52) C 0.70949(19) 0.02260(15) 1.0903(3) 0.0280(11) Uani 1.00 1 d . . .
C(53) C 0.69834(19) -0.01473(14) 1.0615(3) 0.0263(11) Uani 1.00 1 d . . .
C(54) C 0.66171(19) -0.02201(15) 0.9851(3) 0.0264(11) Uani 1.00 1 d . . .
H(54) H 0.6537 -0.0469 0.9660 0.0317 Uiso 1.00 1 c R . .
C(55) C 0.63674(19) 0.00901(14) 0.9365(2) 0.0244(10) Uani 1.00 1 d . . .
C(56) C 0.59704(18) 0.01137(13) 0.8566(2) 0.0224(10) Uani 1.00 1 d . . .
C(57) C 0.54527(19) -0.01580(13) 0.7352(2) 0.0225(10) Uani 1.00 1 d . . .
C(58) C 0.52828(19) -0.04770(14) 0.6822(3) 0.0243(10) Uani 1.00 1 d . . .
C(59) C 0.53836(19) -0.08594(13) 0.6952(3) 0.0263(11) Uani 1.00 1 d . . .
H(59) H 0.5618 -0.0953 0.7452 0.0316 Uiso 1.00 1 c R . .
C(60) C 0.51270(19) -0.10984(13) 0.6320(3) 0.0258(11) Uani 1.00 1 d . . .
C(61) C 0.47851(19) -0.09520(13) 0.5569(3) 0.0246(11) Uani 1.00 1 d . . .
C(62) C 0.47074(19) -0.05677(13) 0.5452(3) 0.0237(10) Uani 1.00 1 d . . .
H(62) H 0.4492 -0.0468 0.4950 0.0284 Uiso 1.00 1 c R . .
C(63) C 0.49529(19) -0.03356(13) 0.6089(2) 0.0227(10) Uani 1.00 1 d . . .
C(64) C 0.49201(18) 0.00661(13) 0.6173(2) 0.0199(10) Uani 1.00 1 d . . .
C(65) C 0.3056(2) -0.10507(12) 0.4417(3) 0.0336(12) Uani 1.00 1 d . . .
H(65A) H 0.3421 -0.1055 0.4632 0.0403 Uiso 1.00 1 c R . .
H(65B) H 0.2998 -0.1039 0.4854 0.0403 Uiso 1.00 1 c R . .
C(66) C 0.2817(2) -0.14021(10) 0.3943(2) 0.0388(14) Uani 1.00 1 d . . .
H(66A) H 0.2849 -0.1398 0.3480 0.0466 Uiso 1.00 1 c R . .
H(66B) H 0.2456 -0.1403 0.3763 0.0466 Uiso 1.00 1 c R . .
C(67) C 0.3056(2) -0.17576(11) 0.4401(3) 0.0400(14) Uani 1.00 1 d . . .
H(67A) H 0.3410 -0.1766 0.4540 0.0480 Uiso 1.00 1 c R . .
H(67B) H 0.3053 -0.1749 0.4888 0.0480 Uiso 1.00 1 c R . .
C(68) C 0.2796(2) -0.21136(11) 0.3966(3) 0.0402(14) Uani 1.00 1 d . . .
H(68A) H 0.2440 -0.2103 0.3818 0.0482 Uiso 1.00 1 c R . .
H(68B) H 0.2805 -0.2125 0.3485 0.0482 Uiso 1.00 1 c R . .
C(69) C 0.3029(2) -0.24683(11) 0.4431(3) 0.0393(14) Uani 1.00 1 d . . .
H(69A) H 0.3041 -0.2447 0.4930 0.0472 Uiso 1.00 1 c R . .
H(69B) H 0.3378 -0.2486 0.4550 0.0472 Uiso 1.00 1 c R . .
C(70) C 0.2755(2) -0.28272(11) 0.4032(3) 0.0400(14) Uani 1.00 1 d . . .
H(70A) H 0.2402 -0.2807 0.3895 0.0480 Uiso 1.00 1 c R . .
H(70B) H 0.2756 -0.2856 0.3546 0.0480 Uiso 1.00 1 c R . .
C(71) C 0.2986(2) -0.31739(12) 0.4528(3) 0.0535(17) Uani 1.00 1 d . . .
H(71A) H 0.2994 -0.3141 0.5021 0.0642 Uiso 1.00 1 c R . .
H(71B) H 0.3337 -0.3197 0.4654 0.0642 Uiso 1.00 1 c R . .
C(72) C 0.2709(3) -0.35344(15) 0.4146(4) 0.065(2) Uani 1.00 1 d . . .
H(72A) H 0.2882 -0.3746 0.4493 0.0775 Uiso 1.00 1 c R . .
H(72B) H 0.2702 -0.3571 0.3660 0.0775 Uiso 1.00 1 c R . .
H(72C) H 0.2366 -0.3519 0.4040 0.0775 Uiso 1.00 1 c R . .
C(73) C 0.2260(2) 0.06106(19) 0.2962(3) 0.0517(6) Uiso 1.00 1 d . . .
H(73A) H 0.2147 0.0702 0.3310 0.0621 Uiso 1.00 1 c R . .
H(73B) H 0.2539 0.0770 0.3027 0.0621 Uiso 1.00 1 c R . .
C(74) C 0.1831(3) 0.0604(2) 0.2124(4) 0.0569(7) Uiso 0.61 1 d P A 1
H(74A) H 0.1968 0.0522 0.1803 0.0683 Uiso 0.61 1 c PR A 1
H(74B) H 0.1590 0.0410 0.2077 0.0683 Uiso 0.61 1 c PR A 1
C(75) C 0.1540(3) 0.0964(2) 0.1776(4) 0.0621(8) Uiso 0.61 1 d P A 1
H(75A) H 0.1758 0.1162 0.1767 0.0745 Uiso 0.61 1 c PR A 1
H(75B) H 0.1384 0.1055 0.2066 0.0745 Uiso 0.61 1 c PR A 1
C(274) C 0.1937(4) 0.0766(5) 0.2148(5) 0.0569(7) Uiso 0.39 1 d P A 2
H(27A) H 0.2042 0.0647 0.1812 0.0683 Uiso 0.39 1 c PR A 2
H(27B) H 0.2001 0.1038 0.2161 0.0683 Uiso 0.39 1 c PR A 2
C(275) C 0.1378(4) 0.0705(4) 0.1787(5) 0.0621(8) Uiso 0.39 1 d P A 2
H(27C) H 0.1302 0.0437 0.1796 0.0745 Uiso 0.39 1 c PR A 2
H(27D) H 0.1250 0.0849 0.2069 0.0745 Uiso 0.39 1 c PR A 2
C(76) C 0.1145(2) 0.08447(18) 0.0961(3) 0.0673(8) Uiso 1.00 1 d . . .
H(76A) H 0.1288 0.0778 0.0640 0.0807 Uiso 1.00 1 c R . .
H(76B) H 0.0930 0.0639 0.0954 0.0807 Uiso 1.00 1 c R . .
C(77) C 0.0879(2) 0.12203(17) 0.0742(3) 0.0724(9) Uiso 1.00 1 d . . .
H(77A) H 0.1127 0.1420 0.0852 0.0869 Uiso 1.00 1 c R . .
H(77B) H 0.0732 0.1267 0.1067 0.0869 Uiso 1.00 1 c R . .
C(78) C 0.0467(3) 0.1241(2) -0.0105(3) 0.0880(11) Uiso 1.00 1 d . . .
H(78A) H 0.0632 0.1180 -0.0398 0.1056 Uiso 1.00 1 c R . .
H(78B) H 0.0243 0.1027 -0.0186 0.1056 Uiso 1.00 1 c R . .
C(79) C 0.0120(5) 0.1566(3) -0.0537(7) 0.1035(13) Uiso 0.61 1 d P B 1
H(79A) H 0.0328 0.1777 -0.0531 0.1242 Uiso 0.61 1 c PR B 1
H(79B) H -0.0037 0.1648 -0.0243 0.1242 Uiso 0.61 1 c PR B 1
C(80) C -0.0295(6) 0.1502(5) -0.1371(7) 0.1242(16) Uiso 0.61 1 d P B 1
H(80A) H -0.0485 0.1734 -0.1585 0.1490 Uiso 0.61 1 c PR B 1
H(80B) H -0.0519 0.1305 -0.1390 0.1490 Uiso 0.61 1 c PR B 1
H(80C) H -0.0148 0.1425 -0.1677 0.1490 Uiso 0.61 1 c PR B 1
C(279) C 0.0342(8) 0.1656(2) -0.0210(9) 0.1035(13) Uiso 0.39 1 d P B 2
H(27E) H 0.0285 0.1744 0.0202 0.1242 Uiso 0.39 1 c PR B 2
H(27F) H 0.0625 0.1799 -0.0172 0.1242 Uiso 0.39 1 c PR B 2
C(280) C -0.0125(8) 0.1719(5) -0.0998(11) 0.1242(16) Uiso 0.39 1 d P B 2
H(28A) H -0.0215 0.1985 -0.1059 0.1490 Uiso 0.39 1 c PR B 2
H(28B) H -0.0402 0.1571 -0.1038 0.1490 Uiso 0.39 1 c PR B 2
H(28C) H -0.0061 0.1643 -0.1404 0.1490 Uiso 0.39 1 c PR B 2
C(81) C 0.27417(18) 0.22879(13) 0.4454(2) 0.0279(11) Uani 1.00 1 d . . .
H(81A) H 0.2915 0.2134 0.4256 0.0335 Uiso 1.00 1 c R . .
H(81B) H 0.2560 0.2119 0.4614 0.0335 Uiso 1.00 1 c R . .
C(82) C 0.23786(15) 0.25569(12) 0.3832(2) 0.0265(11) Uani 1.00 1 d . . .
H(82A) H 0.2205 0.2703 0.4040 0.0319 Uiso 1.00 1 c R . .
H(82B) H 0.2571 0.2735 0.3711 0.0319 Uiso 1.00 1 c R . .
C(83) C 0.19891(17) 0.23652(12) 0.3090(2) 0.0313(12) Uani 1.00 1 d . . .
H(83A) H 0.1787 0.2194 0.3205 0.0375 Uiso 1.00 1 c R . .
H(83B) H 0.2161 0.2213 0.2888 0.0375 Uiso 1.00 1 c R . .
C(84) C 0.16428(17) 0.26423(12) 0.2472(2) 0.0315(12) Uani 1.00 1 d . . .
H(84A) H 0.1492 0.2806 0.2692 0.0378 Uiso 1.00 1 c R . .
H(84B) H 0.1846 0.2803 0.2339 0.0378 Uiso 1.00 1 c R . .
C(85) C 0.12240(17) 0.24678(13) 0.1731(2) 0.0345(12) Uani 1.00 1 d . . .
H(85A) H 0.1018 0.2307 0.1858 0.0413 Uiso 1.00 1 c R . .
H(85B) H 0.1372 0.2306 0.1504 0.0413 Uiso 1.00 1 c R . .
C(86) C 0.08878(18) 0.27570(14) 0.1135(2) 0.0401(14) Uani 1.00 1 d . . .
H(86A) H 0.1094 0.2908 0.0993 0.0481 Uiso 1.00 1 c R . .
H(86B) H 0.0761 0.2928 0.1380 0.0481 Uiso 1.00 1 c R . .
C(87) C 0.04426(19) 0.26033(18) 0.0397(2) 0.0493(16) Uani 1.00 1 d . . .
H(87A) H 0.0300 0.2805 0.0004 0.0591 Uiso 1.00 1 c R . .
H(87B) H 0.0559 0.2401 0.0192 0.0591 Uiso 1.00 1 c R . .
C(88) C 0.0037(2) 0.24504(19) 0.0524(4) 0.0552(18) Uani 1.00 1 d . . .
H(88A) H -0.0241 0.2354 0.0034 0.0663 Uiso 1.00 1 c R . .
H(88B) H -0.0086 0.2651 0.0715 0.0663 Uiso 1.00 1 c R . .
H(88C) H 0.0175 0.2248 0.0906 0.0663 Uiso 1.00 1 c R . .
C(89) C 0.4326(2) 0.30191(14) 0.6373(4) 0.0481(6) Uiso 1.00 1 d . . .
H(89A) H 0.4682 0.2943 0.6691 0.0577 Uiso 1.00 1 c . . .
H(89B) H 0.4177 0.2889 0.5868 0.0577 Uiso 1.00 1 c . . .
C(90) C 0.4292(2) 0.34402(14) 0.6246(4) 0.0529(7) Uiso 1.00 1 d . . .
H(90A) H 0.3960 0.3495 0.5786 0.0635 Uiso 1.00 1 c . . .
H(90B) H 0.4301 0.3559 0.6696 0.0635 Uiso 1.00 1 c . . .
C(91) C 0.4683(5) 0.3634(3) 0.6133(11) 0.0577(8) Uiso 0.43 1 d P C 1
H(91A) H 0.4653 0.3549 0.5644 0.0692 Uiso 0.43 1 c PR C 1
H(91B) H 0.5023 0.3570 0.6565 0.0692 Uiso 0.43 1 c PR C 1
C(92) C 0.4602(5) 0.4054(3) 0.6107(11) 0.0625(8) Uiso 0.43 1 d P C 1
H(92A) H 0.4280 0.4118 0.5633 0.0750 Uiso 0.43 1 c PR C 1
H(92B) H 0.4579 0.4130 0.6559 0.0750 Uiso 0.43 1 c PR C 1
C(93) C 0.5023(4) 0.4270(2) 0.6112(11) 0.0673(9) Uiso 0.43 1 d P C 1
H(93A) H 0.5337 0.4273 0.6623 0.0808 Uiso 0.43 1 c PR C 1
H(93B) H 0.5086 0.4192 0.5700 0.0808 Uiso 0.43 1 c PR C 1
C(291) C 0.4540(5) 0.3535(2) 0.5788(7) 0.0577(8) Uiso 0.57 1 d P C 2
H(29A) H 0.4898 0.3467 0.6099 0.0692 Uiso 0.57 1 c PR C 2
H(29B) H 0.4385 0.3381 0.5311 0.0692 Uiso 0.57 1 c PR C 2
C(292) C 0.4498(4) 0.3946(2) 0.5563(6) 0.0625(8) Uiso 0.57 1 d P C 2
H(29C) H 0.4605 0.3971 0.5182 0.0750 Uiso 0.57 1 c PR C 2
H(29D) H 0.4140 0.4017 0.5297 0.0750 Uiso 0.57 1 c PR C 2
C(293) C 0.4792(5) 0.4227(2) 0.6207(6) 0.0673(9) Uiso 0.57 1 d P C 2
H(29E) H 0.5152 0.4163 0.6471 0.0808 Uiso 0.57 1 c PR C 2
H(29F) H 0.4688 0.4206 0.6592 0.0808 Uiso 0.57 1 c PR C 2
C(94) C 0.4723(3) 0.4630(2) 0.5928(5) 0.0817(11) Uiso 1.00 1 d . . .
H(94A) H 0.4663 0.4732 0.5430 0.0981 Uiso 0.43 1 c PR C 1
H(94B) H 0.4398 0.4579 0.5876 0.0981 Uiso 0.43 1 c PR C 1
H(94C) H 0.4503 0.4619 0.5358 0.098 Uiso 0.57 1 c PR C 2
H(94D) H 0.4530 0.4755 0.6124 0.098 Uiso 0.57 1 c PR C 2
C(95) C 0.5008(8) 0.4917(4) 0.6566(9) 0.0962(13) Uiso 0.43 1 d P D 1
H(95A) H 0.5372 0.4871 0.6815 0.1154 Uiso 0.43 1 c PR D 1
H(95B) H 0.4916 0.4889 0.6964 0.1154 Uiso 0.43 1 c PR D 1
C(96) C 0.4889(16) 0.5312(6) 0.624(2) 0.1154(16) Uiso 0.43 1 d P D 1
H(96A) H 0.5078 0.5492 0.6662 0.1385 Uiso 0.43 1 c PR D 1
H(96B) H 0.4530 0.5360 0.6006 0.1385 Uiso 0.43 1 c PR D 1
H(96C) H 0.4983 0.5340 0.5852 0.1385 Uiso 0.43 1 c PR D 1
C(295) C 0.5140(5) 0.4903(3) 0.6086(11) 0.0962(13) Uiso 0.57 1 d P D 2
H(29G) H 0.5226 0.4876 0.5682 0.1154 Uiso 0.57 1 c PR D 2
H(29H) H 0.5442 0.4844 0.6592 0.1154 Uiso 0.57 1 c PR D 2
C(296) C 0.4973(12) 0.5302(4) 0.6092(17) 0.1154(16) Uiso 0.57 1 d P D 2
H(29I) H 0.5246 0.5475 0.6205 0.1385 Uiso 0.57 1 c PR D 2
H(29J) H 0.4885 0.5326 0.6490 0.1385 Uiso 0.57 1 c PR D 2
H(29K) H 0.4681 0.5361 0.5585 0.1385 Uiso 0.57 1 c PR D 2
C(97) C 0.60624(19) 0.22889(12) 1.1098(2) 0.0283(11) Uani 1.00 1 d . . .
H(97A) H 0.6079 0.2284 1.0622 0.0340 Uiso 1.00 1 c R . .
H(97B) H 0.5706 0.2306 1.0946 0.0340 Uiso 1.00 1 c R . .
C(98) C 0.63509(19) 0.26237(10) 1.1594(2) 0.0290(11) Uani 1.00 1 d . . .
H(98A) H 0.6305 0.2639 1.2042 0.0348 Uiso 1.00 1 c R . .
H(98B) H 0.6712 0.2588 1.1794 0.0348 Uiso 1.00 1 c R . .
C(99) C 0.61795(19) 0.29882(10) 1.1141(2) 0.0328(12) Uani 1.00 1 d . . .
H(99A) H 0.6219 0.2968 1.0687 0.0394 Uiso 1.00 1 c R . .
H(99B) H 0.5819 0.3023 1.0946 0.0394 Uiso 1.00 1 c R . .
C(100) C 0.6461(2) 0.33326(10) 1.1605(2) 0.0356(13) Uani 1.00 1 d . . .
H(10K) H 0.6822 0.3299 1.1805 0.0427 Uiso 1.00 1 c R . .
H(10L) H 0.6418 0.3356 1.2055 0.0427 Uiso 1.00 1 c R . .
C(101) C 0.6285(2) 0.36918(11) 1.1135(3) 0.0455(15) Uani 1.00 1 d . . .
H(10M) H 0.6370 0.3680 1.0727 0.0546 Uiso 1.00 1 c R . .
H(10N) H 0.5915 0.3705 1.0874 0.0546 Uiso 1.00 1 c R . .
C(102) C 0.6505(2) 0.40491(12) 1.1598(3) 0.0543(19) Uani 1.00 1 d . . .
H(10O) H 0.6873 0.4047 1.1838 0.0651 Uiso 1.00 1 c R . .
H(10P) H 0.6430 0.4061 1.2018 0.0651 Uiso 1.00 1 c R . .
C(103) C 0.6289(3) 0.43918(14) 1.1083(3) 0.064(2) Uani 1.00 1 d . . .
H(10Q) H 0.6327 0.4365 1.0629 0.0768 Uiso 1.00 1 c R . .
H(10R) H 0.5927 0.4411 1.0892 0.0768 Uiso 1.00 1 c R . .
C(104) C 0.6553(5) 0.4745(3) 1.1526(8) 0.062(3) Uiso 0.50 1 d P E 1
H(10S) H 0.6411 0.4963 1.1185 0.0740 Uiso 0.50 1 c PR E 1
H(10T) H 0.6911 0.4727 1.1709 0.0740 Uiso 0.50 1 c PR E 1
H(10U) H 0.6509 0.4773 1.1969 0.0740 Uiso 0.50 1 c PR E 1
C(304) C 0.6354(6) 0.4755(2) 1.1516(9) 0.062(3) Uiso 0.50 1 d P E 2
H(30A) H 0.6204 0.4962 1.1145 0.0740 Uiso 0.50 1 c PR E 2
H(30B) H 0.6712 0.4804 1.1867 0.0740 Uiso 0.50 1 c PR E 2
H(30C) H 0.6189 0.4735 1.1815 0.0740 Uiso 0.50 1 c PR E 2
C(105) C 0.66060(17) 0.05850(14) 1.2459(2) 0.0258(11) Uani 1.00 1 d . . .
H(10A) H 0.6280 0.0469 1.2310 0.0309 Uiso 1.00 1 c R . .
H(10B) H 0.6728 0.0473 1.2139 0.0309 Uiso 1.00 1 c R . .
C(106) C 0.69810(18) 0.05154(12) 1.3311(2) 0.0295(11) Uani 1.00 1 d . . .
H(10C) H 0.6827 0.0583 1.3617 0.0354 Uiso 1.00 1 c R . .
H(10D) H 0.7276 0.0678 1.3481 0.0354 Uiso 1.00 1 c R . .
C(107) C 0.71500(19) 0.01093(12) 1.3470(2) 0.0345(12) Uani 1.00 1 d . . .
H(10E) H 0.6854 -0.0051 1.3313 0.0414 Uiso 1.00 1 c R . .
H(10F) H 0.7289 0.0041 1.3144 0.0414 Uiso 1.00 1 c R . .
C(108) C 0.75400(16) 0.00266(14) 1.4310(2) 0.0365(13) Uani 1.00 1 d . . .
H(10G) H 0.7631 -0.0242 1.4357 0.0438 Uiso 1.00 1 c R . .
H(10H) H 0.7389 0.0072 1.4629 0.0438 Uiso 1.00 1 c R . .
C(109) C 0.80151(16) 0.02586(16) 1.4633(3) 0.0454(15) Uani 1.00 1 d . . .
H(10I) H 0.8113 0.0271 1.4239 0.0545 Uiso 1.00 1 c R . .
H(10J) H 0.7941 0.0517 1.4722 0.0545 Uiso 1.00 1 c R . .
C(110) C 0.8457(2) 0.0111(2) 1.5383(2) 0.0507(16) Uani 1.00 1 d . . .
H(11A) H 0.8562 -0.0132 1.5277 0.0608 Uiso 1.00 1 c R . .
H(11B) H 0.8740 0.0288 1.5562 0.0608 Uiso 1.00 1 c R . .
C(111) C 0.8349(2) 0.0056(2) 1.6029(2) 0.0548(18) Uani 1.00 1 d . . .
H(11C) H 0.8070 -0.0123 1.5857 0.0658 Uiso 1.00 1 c R . .
H(11D) H 0.8242 0.0298 1.6137 0.0658 Uiso 1.00 1 c R . .
C(112) C 0.8802(2) -0.0088(3) 1.6768(3) 0.087(3) Uani 1.00 1 d . . .
H(11E) H 0.8716 -0.0118 1.7168 0.1048 Uiso 1.00 1 c R . .
H(11F) H 0.9078 0.0092 1.6946 0.1048 Uiso 1.00 1 c R . .
H(11G) H 0.8905 -0.0330 1.6668 0.1048 Uiso 1.00 1 c R . .
C(113) C 0.60680(18) -0.09981(13) 1.1093(2) 0.0266(11) Uani 1.00 1 d . . .
H(11H) H 0.6261 -0.0809 1.0997 0.0320 Uiso 1.00 1 c R . .
H(11I) H 0.5830 -0.0866 1.1195 0.0320 Uiso 1.00 1 c R . .
C(114) C 0.64206(17) -0.12377(12) 1.1787(2) 0.0278(11) Uani 1.00 1 d . . .
H(11J) H 0.6635 -0.1387 1.1658 0.0333 Uiso 1.00 1 c R . .
H(11K) H 0.6221 -0.1415 1.1896 0.0333 Uiso 1.00 1 c R . .
C(115) C 0.67517(17) -0.10070(12) 1.2508(2) 0.0280(11) Uani 1.00 1 d . . .
H(11L) H 0.6537 -0.0859 1.2637 0.0336 Uiso 1.00 1 c R . .
H(11M) H 0.6950 -0.0829 1.2397 0.0336 Uiso 1.00 1 c R . .
C(116) C 0.71067(18) -0.12455(12) 1.3202(2) 0.0315(12) Uani 1.00 1 d . . .
H(11N) H 0.6908 -0.1432 1.3293 0.0378 Uiso 1.00 1 c R . .
H(11O) H 0.7330 -0.1385 1.3077 0.0378 Uiso 1.00 1 c R . .
C(117) C 0.74270(19) -0.10258(13) 1.3944(2) 0.0353(13) Uani 1.00 1 d . . .
H(11P) H 0.7211 -0.0847 1.4012 0.0424 Uiso 1.00 1 c R . .
H(11Q) H 0.7678 -0.0879 1.3893 0.0424 Uiso 1.00 1 c R . .
C(118) C 0.7698(2) -0.12715(14) 1.4659(2) 0.0449(15) Uani 1.00 1 d . . .
H(11R) H 0.7446 -0.1414 1.4714 0.0539 Uiso 1.00 1 c R . .
H(11S) H 0.7908 -0.1454 1.4585 0.0539 Uiso 1.00 1 c R . .
C(119) C 0.8027(2) -0.10552(15) 1.5402(2) 0.0520(17) Uani 1.00 1 d . . .
H(11T) H 0.8321 -0.0955 1.5397 0.0624 Uiso 1.00 1 c R . .
H(11U) H 0.7836 -0.0841 1.5431 0.0624 Uiso 1.00 1 c R . .
C(120) C 0.8206(3) -0.13006(19) 1.6113(3) 0.071(2) Uani 1.00 1 d . . .
H(12A) H 0.8428 -0.1155 1.6579 0.0848 Uiso 1.00 1 c R . .
H(12B) H 0.8390 -0.1516 1.6082 0.0848 Uiso 1.00 1 c R . .
H(12C) H 0.7917 -0.1389 1.6136 0.0848 Uiso 1.00 1 c R . .
C(121) C 0.4561(2) -0.17248(10) 0.7656(3) 0.0286(11) Uani 1.00 1 d . . .
H(12D) H 0.4229 -0.1625 0.7520 0.0343 Uiso 1.00 1 c R . .
H(12E) H 0.4665 -0.1600 0.7325 0.0343 Uiso 1.00 1 c R . .
C(122) C 0.4527(2) -0.21453(10) 0.7521(2) 0.0310(12) Uani 1.00 1 d . . .
H(12F) H 0.4869 -0.2250 0.7766 0.0372 Uiso 1.00 1 c R . .
H(12G) H 0.4359 -0.2261 0.7773 0.0372 Uiso 1.00 1 c R . .
C(123) C 0.4240(2) -0.22450(12) 0.6666(2) 0.0361(13) Uani 1.00 1 d . . .
H(12H) H 0.3880 -0.2193 0.6451 0.0434 Uiso 1.00 1 c R . .
H(12I) H 0.4356 -0.2082 0.6395 0.0434 Uiso 1.00 1 c R . .
C(124) C 0.4298(2) -0.26511(10) 0.6502(3) 0.0367(13) Uani 1.00 1 d . . .
H(12J) H 0.4167 -0.2677 0.5941 0.0441 Uiso 1.00 1 c R . .
H(12K) H 0.4660 -0.2710 0.6777 0.0441 Uiso 1.00 1 c R . .
C(125) C 0.4042(2) -0.29415(10) 0.6730(3) 0.0386(14) Uani 1.00 1 d . . .
H(12L) H 0.4172 -0.2919 0.7291 0.0463 Uiso 1.00 1 c R . .
H(12M) H 0.3679 -0.2888 0.6452 0.0463 Uiso 1.00 1 c R . .
C(126) C 0.4118(2) -0.33410(11) 0.6553(3) 0.0403(14) Uani 1.00 1 d . . .
H(12N) H 0.4047 -0.3352 0.6016 0.0483 Uiso 1.00 1 c R . .
H(12O) H 0.4474 -0.3410 0.6902 0.0483 Uiso 1.00 1 c R . .
C(127) C 0.3794(2) -0.36287(13) 0.6643(5) 0.060(2) Uani 1.00 1 d . . .
H(12P) H 0.3867 -0.3619 0.7182 0.0721 Uiso 1.00 1 c R . .
H(12Q) H 0.3438 -0.3559 0.6298 0.0721 Uiso 1.00 1 c R . .
C(128) C 0.3868(3) -0.40277(14) 0.6461(5) 0.079(2) Uani 1.00 1 d . . .
H(12R) H 0.3645 -0.4196 0.6527 0.0948 Uiso 1.00 1 c R . .
H(12S) H 0.4216 -0.4103 0.6812 0.0948 Uiso 1.00 1 c R . .
H(12T) H 0.3790 -0.4041 0.5925 0.0948 Uiso 1.00 1 c R . .
C(129) C 0.3317(2) 0.05652(19) 0.2537(3) 0.0511(5) Uiso 1.00 1 d . . .
H(12U) H 0.3659 0.0478 0.2700 0.0613 Uiso 1.00 1 c R . .
H(12V) H 0.3201 0.0427 0.2838 0.0613 Uiso 1.00 1 c R . .
C(130) C 0.2966(2) 0.04958(15) 0.1677(3) 0.0562(6) Uiso 1.00 1 d . . .
H(13A) H 0.2655 0.0641 0.1492 0.0674 Uiso 1.00 1 c R . .
H(13B) H 0.3126 0.0584 0.1391 0.0674 Uiso 1.00 1 c R . .
C(131) C 0.2839(2) 0.00826(16) 0.1511(3) 0.0613(7) Uiso 1.00 1 d . . .
H(13C) H 0.3158 -0.0056 0.1713 0.0735 Uiso 1.00 1 c R . .
H(13D) H 0.2691 0.0001 0.1816 0.0735 Uiso 1.00 1 c R . .
C(132) C 0.2490(2) -0.0044(2) 0.0681(3) 0.0664(7) Uiso 1.00 1 d . . .
H(13E) H 0.2644 0.0007 0.0367 0.0796 Uiso 1.00 1 c R . .
H(13F) H 0.2427 -0.0316 0.0666 0.0796 Uiso 1.00 1 c R . .
C(133) C 0.2002(2) 0.0171(2) 0.0357(4) 0.0715(8) Uiso 1.00 1 d . . .
H(13G) H 0.2049 0.0427 0.0221 0.0858 Uiso 1.00 1 c R . .
H(13H) H 0.1913 0.0191 0.0760 0.0858 Uiso 1.00 1 c R . .
C(134) C 0.1573(2) -0.0015(2) -0.0356(4) 0.0868(10) Uiso 1.00 1 d . . .
H(13I) H 0.1483 -0.0249 -0.0194 0.1042 Uiso 1.00 1 c R . .
H(13J) H 0.1278 0.0152 -0.0576 0.1042 Uiso 1.00 1 c R . .
C(135) C 0.1684(3) -0.0109(3) -0.0986(5) 0.1021(11) Uiso 1.00 1 d . . .
H(13K) H 0.1993 -0.0261 -0.0752 0.1225 Uiso 1.00 1 c R . .
H(13L) H 0.1755 0.0129 -0.1164 0.1225 Uiso 1.00 1 c R . .
C(136) C 0.1281(4) -0.0316(3) -0.1694(5) 0.1225(14) Uiso 1.00 1 d . . .
H(13M) H 0.1397 -0.0361 -0.2054 0.1470 Uiso 1.00 1 c R . .
H(13N) H 0.0975 -0.0165 -0.1949 0.1470 Uiso 1.00 1 c R . .
H(13O) H 0.1212 -0.0556 -0.1534 0.1470 Uiso 1.00 1 c R . .
C(137) C 0.3696(2) 0.22712(12) 0.3854(3) 0.0312(12) Uani 1.00 1 d . . .
H(13P) H 0.3679 0.2280 0.4330 0.0374 Uiso 1.00 1 c R . .
H(13Q) H 0.4052 0.2288 0.4005 0.0374 Uiso 1.00 1 c R . .
C(138) C 0.3403(2) 0.25958(11) 0.3326(2) 0.0361(13) Uani 1.00 1 d . . .
H(13R) H 0.3445 0.2595 0.2873 0.0433 Uiso 1.00 1 c R . .
H(13S) H 0.3042 0.2561 0.3135 0.0433 Uiso 1.00 1 c R . .
C(139) C 0.35724(19) 0.29713(10) 0.3735(2) 0.0362(13) Uani 1.00 1 d . . .
H(13T) H 0.3933 0.3004 0.3928 0.0434 Uiso 1.00 1 c R . .
H(13U) H 0.3531 0.2970 0.4188 0.0434 Uiso 1.00 1 c R . .
C(140) C 0.3288(2) 0.33033(11) 0.3224(3) 0.0427(15) Uani 1.00 1 d . . .
H(14A) H 0.3322 0.3301 0.2763 0.0513 Uiso 1.00 1 c R . .
H(14B) H 0.2929 0.3275 0.3043 0.0513 Uiso 1.00 1 c R . .
C(141) C 0.3467(2) 0.36801(12) 0.3625(3) 0.0539(18) Uani 1.00 1 d . . .
H(14C) H 0.3434 0.3682 0.4087 0.0646 Uiso 1.00 1 c R . .
H(14D) H 0.3827 0.3708 0.3807 0.0646 Uiso 1.00 1 c R . .
C(142) C 0.3188(2) 0.40159(15) 0.3124(3) 0.067(2) Uani 1.00 1 d . . .
H(14E) H 0.2825 0.3973 0.2895 0.0807 Uiso 1.00 1 c R . .
H(14F) H 0.3251 0.4027 0.2692 0.0807 Uiso 1.00 1 c R . .
C(143) C 0.3317(3) 0.43954(19) 0.3522(5) 0.100(2) Uani 1.00 1 d . . .
H(14G) H 0.3060 0.4580 0.3184 0.1205 Uiso 1.00 1 c R . .
H(14H) H 0.3315 0.4378 0.4009 0.1205 Uiso 1.00 1 c R . .
C(144) C 0.3828(3) 0.4528(2) 0.3700(6) 0.100(2) Uani 1.00 1 d . . .
H(14I) H 0.3903 0.4772 0.3960 0.1205 Uiso 1.00 1 c R . .
H(14J) H 0.3828 0.4552 0.3217 0.1205 Uiso 1.00 1 c R . .
H(14K) H 0.4083 0.4346 0.4039 0.1205 Uiso 1.00 1 c R . .
C(145) C 0.5436(2) 0.31238(14) 0.8537(4) 0.0510 Uiso 1.00 1 d . . .
H(14L) H 0.5079 0.3048 0.8252 0.0612 Uiso 1.00 1 c R . .
H(14M) H 0.5597 0.3031 0.9076 0.0612 Uiso 1.00 1 c R . .
C(146) C 0.5489(2) 0.35461(14) 0.8516(4) 0.0561 Uiso 1.00 1 d . . .
H(14N) H 0.5843 0.3613 0.8882 0.0673 Uiso 1.00 1 c R . .
H(14O) H 0.5409 0.3618 0.7991 0.0673 Uiso 1.00 1 c R . .
C(147) C 0.5163(2) 0.37763(15) 0.8717(4) 0.0612 Uiso 1.00 1 d . . .
H(14P) H 0.5206 0.3681 0.9208 0.0734 Uiso 1.00 1 c R . .
H(14Q) H 0.4808 0.3738 0.8308 0.0734 Uiso 1.00 1 c R . .
C(148) C 0.5270(2) 0.41940(15) 0.8802(4) 0.0663 Uiso 1.00 1 d . . .
H(14R) H 0.5619 0.4234 0.9231 0.0796 Uiso 1.00 1 c R . .
H(14S) H 0.5245 0.4288 0.8322 0.0796 Uiso 1.00 1 c R . .
C(149) C 0.4922(2) 0.44219(17) 0.8960(5) 0.0714 Uiso 1.00 1 d . . .
H(14T) H 0.4930 0.4321 0.9423 0.0857 Uiso 1.00 1 c R . .
H(14U) H 0.4575 0.4399 0.8516 0.0857 Uiso 1.00 1 c R . .
C(150) C 0.5072(3) 0.48323(18) 0.9091(4) 0.0867 Uiso 1.00 1 d . . .
H(15O) H 0.4902 0.4948 0.9340 0.1040 Uiso 1.00 1 c R . .
H(15P) H 0.5435 0.4842 0.9474 0.1040 Uiso 1.00 1 c R. . .
C(151) C 0.4975(4) 0.5083(2) 0.8420(5) 0.1020 Uiso 1.00 1 d . . .
H(15Q) H 0.4625 0.5054 0.7987 0.1224 Uiso 1.00 1 c R . .
H(15R) H 0.5202 0.5016 0.8234 0.1224 Uiso 1.00 1 c R . .
C(152) C 0.5068(4) 0.5485(2) 0.8710(7) 0.1224 Uiso 1.00 1 d . . .
H(15S) H 0.5012 0.5654 0.8290 0.1469 Uiso 1.00 1 c R . .
H(15T) H 0.5414 0.5511 0.9141 0.1469 Uiso 1.00 1 c R . .
H(15U) H 0.4839 0.5550 0.8887 0.1469 Uiso 1.00 1 c R . .
C(153) C 0.70311(18) 0.23765(13) 1.0500(2) 0.0281(11) Uani 1.00 1 d . . .
H(15A) H 0.6854 0.2223 1.0693 0.0338 Uiso 1.00 1 c R . .
H(15B) H 0.7213 0.2206 1.0343 0.0338 Uiso 1.00 1 c R . .
C(154) C 0.73972(16) 0.26402(12) 1.1131(2) 0.0288(11) Uani 1.00 1 d . . .
H(15C) H 0.7209 0.2818 1.1260 0.0345 Uiso 1.00 1 c R . .
H(15D) H 0.7578 0.2786 1.0935 0.0345 Uiso 1.00 1 c R . .
C(155) C 0.77747(17) 0.24322(12) 1.1859(2) 0.0343(12) Uani 1.00 1 d . . .
H(15E) H 0.7974 0.2263 1.1734 0.0412 Uiso 1.00 1 c R . .
H(15F) H 0.7593 0.2276 1.2039 0.0412 Uiso 1.00 1 c R . .
C(156) C 0.81281(17) 0.26930(12) 1.2510(2) 0.0327(12) Uani 1.00 1 d . . .
H(15G) H 0.8297 0.2857 1.2318 0.0392 Uiso 1.00 1 c R . .
H(15H) H 0.7928 0.2856 1.2645 0.0392 Uiso 1.00 1 c R . .
C(157) C 0.85256(19) 0.24964(13) 1.3239(2) 0.0398(14) Uani 1.00 1 d . . .
H(15I) H 0.8728 0.2335 1.3106 0.0477 Uiso 1.00 1 c R . .
H(15J) H 0.8358 0.2333 1.3432 0.0477 Uiso 1.00 1 c R . .
C(158) C 0.8874(2) 0.27621(14) 1.3883(2) 0.0447(15) Uani 1.00 1 d . . .
H(15K) H 0.9023 0.2937 1.3677 0.0537 Uiso 1.00 1 c R . .
H(15L) H 0.8674 0.2912 1.4038 0.0537 Uiso 1.00 1 c R . .
C(159) C 0.9295(2) 0.25715(19) 1.4597(3) 0.073(2) Uani 1.00 1 d . . .
H(15M) H 0.9463 0.2762 1.5011 0.0881 Uiso 1.00 1 c R . .
H(15N) H 0.9146 0.2383 1.4777 0.0881 Uiso 1.00 1 c R . .
C(160) C 0.9692(11) 0.2379(9) 1.450(2) 0.086(4) Uiso 0.50 1 d P F 1
H(16A) H 0.9942 0.2263 1.4988 0.1029 Uiso 0.50 1 c PR F 1
H(16B) H 0.9856 0.2564 1.4343 0.1029 Uiso 0.50 1 c PR F 1
H(16C) H 0.9535 0.2186 1.4097 0.1029 Uiso 0.50 1 c PR F 1
C(360) C 0.9698(11) 0.2438(10) 1.444(2) 0.086(4) Uiso 0.50 1 d P F 2
H(36A) H 0.9967 0.2315 1.4907 0.1029 Uiso 0.50 1 c PR F 2
H(36B) H 0.9835 0.2653 1.4312 0.1029 Uiso 0.50 1 c PR F 2
H(36C) H 0.9553 0.2261 1.4011 0.1029 Uiso 0.50 1 c PR F 2
C(161) C 0.76305(19) 0.07848(17) 1.2013(2) 0.0370(13) Uani 1.00 1 d . . .
H(16D) H 0.7714 0.0893 1.1643 0.0443 Uiso 1.00 1 c R . .
H(16E) H 0.7310 0.0895 1.1907 0.0443 Uiso 1.00 1 c R . .
C(162) C 0.8042(2) 0.08766(14) 1.2836(2) 0.0435(15) Uani 1.00 1 d . . .
H(16F) H 0.8365 0.0780 1.2927 0.0522 Uiso 1.00 1 c R . .
H(16G) H 0.7969 0.0750 1.3203 0.0522 Uiso 1.00 1 c R . .
C(163) C 0.8086(2) 0.12957(14) 1.2988(2) 0.0519(17) Uani 1.00 1 d . . .
H(16H) H 0.8218 0.1414 1.2686 0.0623 Uiso 1.00 1 c R . .
H(16I) H 0.7746 0.1398 1.2793 0.0623 Uiso 1.00 1 c R . .
C(164) C 0.8418(2) 0.1407(2) 1.3831(3) 0.0589(19) Uani 1.00 1 d . . .
H(16J) H 0.8368 0.1677 1.3881 0.0706 Uiso 1.00 1 c R . .
H(16K) H 0.8308 0.1268 1.4140 0.0706 Uiso 1.00 1 c R . .
C(165) C 0.8974(2) 0.1338(2) 1.4178(3) 0.066(2) Uani 1.00 1 d . . .
H(16L) H 0.9097 0.1491 1.3900 0.0795 Uiso 1.00 1 c R . .
H(16M) H 0.9031 0.1071 1.4116 0.0795 Uiso 1.00 1 c R . .
C(166) C 0.9263(2) 0.1440(2) 1.5031(3) 0.068(2) Uani 1.00 1 d . . .
H(16N) H 0.9174 0.1699 1.5088 0.0816 Uiso 1.00 1 c R. . .
H(16O) H 0.9154 0.1273 1.5307 0.0816 Uiso 1.00 1 c R . .
C(167) C 0.9829(2) 0.1415(2) 1.5420(3) 0.078(2) Uani 1.00 1 d . . .
H(16P) H 0.9940 0.1578 1.5142 0.0935 Uiso 1.00 1 c R . .
H(16Q) H 0.9922 0.1154 1.5384 0.0935 Uiso 1.00 1 c R . .
C(168) C 1.0096(3) 0.1530(3) 1.6266(4) 0.101(3) Uani 1.00 1 d . . .
H(16R) H 1.0459 0.1527 1.6482 0.1215 Uiso 1.00 1 c R . .
H(16S) H 1.0011 0.1355 1.6554 0.1215 Uiso 1.00 1 c R . .
H(16T) H 0.9992 0.1784 1.6307 0.1215 Uiso 1.00 1 c R . .
C(169) C 0.7122(2) -0.09247(13) 1.0689(3) 0.0305(12) Uani 1.00 1 d . . .
H(16U) H 0.6759 -0.0962 1.0468 0.0366 Uiso 1.00 1 c R . .
H(16V) H 0.7183 -0.0897 1.0256 0.0366 Uiso 1.00 1 c R . .
C(170) C 0.74103(19) -0.12599(11) 1.1183(2) 0.0354(13) Uani 1.00 1 d . . .
H(17A) H 0.7771 -0.1227 1.1379 0.0425 Uiso 1.00 1 c R . .
H(17B) H 0.7367 -0.1275 1.1634 0.0425 Uiso 1.00 1 c R . .
C(171) C 0.7229(2) -0.16215(11) 1.0722(2) 0.0403(14) Uani 1.00 1 d . . .
H(17C) H 0.7269 -0.1601 1.0268 0.0484 Uiso 1.00 1 c R . .
H(17D) H 0.6868 -0.1651 1.0527 0.0484 Uiso 1.00 1 c R . .
C(172) C 0.7502(2) -0.19703(11) 1.1176(2) 0.0397(14) Uani 1.00 1 d . . .
H(17E) H 0.7864 -0.1942 1.1374 0.0476 Uiso 1.00 1 c R . .
H(17F) H 0.7460 -0.1995 1.1627 0.0476 Uiso 1.00 1 c R . .
C(173) C 0.7312(2) -0.23243(11) 1.0690(3) 0.0421(15) Uani 1.00 1 d . . .
H(17G) H 0.7335 -0.2290 1.0223 0.0506 Uiso 1.00 1 c R . .
H(17H) H 0.6954 -0.2356 1.0516 0.0506 Uiso 1.00 1 c R . .
C(174) C 0.7588(2) -0.26818(12) 1.1095(3) 0.0426(15) Uani 1.00 1 d . . .
H(17I) H 0.7947 -0.2652 1.1273 0.0511 Uiso 1.00 1 c R . .
H(17J) H 0.7561 -0.2720 1.1558 0.0511 Uiso 1.00 1 c R . .
C(175) C 0.7387(2) -0.30265(12) 1.0582(3) 0.0477(16) Uani 1.00 1 d . . .
H(17K) H 0.7399 -0.2983 1.0108 0.0572 Uiso 1.00 1 c R . .
H(17L) H 0.7032 -0.3064 1.0425 0.0572 Uiso 1.00 1 c R . .
C(176) C 0.7679(2) -0.33801(16) 1.0978(4) 0.0538(18) Uani 1.00 1 d . . .
H(17M) H 0.7533 -0.3592 1.0621 0.0645 Uiso 1.00 1 c R . .
H(17N) H 0.7663 -0.3428 1.1442 0.0645 Uiso 1.00 1 c R . .
H(17O) H 0.8029 -0.3348 1.1124 0.0645 Uiso 1.00 1 c R . .
C(177) C 0.5660(2) -0.16657(12) 0.7409(3) 0.0362(5) Uiso 1.00 1 d . . .
H(17P) H 0.5972 -0.1528 0.7555 0.0434 Uiso 1.00 1 c R . .
H(17Q) H 0.5529 -0.1572 0.7731 0.0434 Uiso 1.00 1 c R . .
C(178) C 0.5770(2) -0.20822(12) 0.7548(2) 0.0398(6) Uiso 1.00 1 d . . .
H(17R) H 0.5945 -0.2166 0.7283 0.0478 Uiso 1.00 1 c R . .
H(17S) H 0.5450 -0.2221 0.7321 0.0478 Uiso 1.00 1 c R . .
C(179) C 0.6090(2) -0.21736(15) 0.8405(2) 0.0434(6) Uiso 1.00 1 d . . .
H(17T) H 0.6348 -0.1977 0.8659 0.0521 Uiso 1.00 1 c R . .
H(17U) H 0.5875 -0.2164 0.8632 0.0521 Uiso 1.00 1 c R . .
C(180) C 0.6349(3) -0.25523(17) 0.8593(6) 0.0471(7) Uiso 0.56 1 d P G 1
H(18K) H 0.6643 -0.2523 0.8536 0.0565 Uiso 0.56 1 c PR G 1
H(18L) H 0.6481 -0.2598 0.9149 0.0565 Uiso 0.56 1 c PR G 1
C(181) C 0.6088(4) -0.2911(2) 0.8173(6) 0.0507(7) Uiso 0.56 1 d P G 1
H(18M) H 0.6252 -0.2996 0.7891 0.0608 Uiso 0.56 1 c PR G 1
H(18N) H 0.5739 -0.2844 0.7777 0.0608 Uiso 0.56 1 c PR G 1
C(182) C 0.6062(4) -0.3246(2) 0.8614(7) 0.0615(9) Uiso 0.56 1 d P G 1
H(18O) H 0.6193 -0.3192 0.9167 0.0738 Uiso 0.56 1 c PR G 1
H(18P) H 0.5723 -0.3357 0.8370 0.0738 Uiso 0.56 1 c PR G 1
C(183) C 0.6420(5) -0.3477(3) 0.8482(9) 0.0724(10) Uiso 0.56 1 d P G 1
H(18Q) H 0.6757 -0.3364 0.8774 0.0869 Uiso 0.56 1 c PR G 1
H(18R) H 0.6308 -0.3471 0.7925 0.0869 Uiso 0.56 1 c PR G 1
C(184) C 0.6450(6) -0.3882(3) 0.8733(10) 0.0869(12) Uiso 0.56 1 d P G 1
H(18S) H 0.6680 -0.4020 0.8631 0.1042 Uiso 0.56 1 c PR G 1
H(18T) H 0.6117 -0.3997 0.8443 0.1042 Uiso 0.56 1 c PR G 1
H(18U) H 0.6572 -0.3891 0.9288 0.1042 Uiso 0.56 1 c PR G 1
C(380) C 0.6025(5) -0.2549(2) 0.8696(7) 0.0471(7) Uiso 0.44 1 d P G 2
H(38A) H 0.6341 -0.2599 0.9189 0.0565 Uiso 0.44 1 c PR G 2
H(38B) H 0.5763 -0.2514 0.8826 0.0565 Uiso 0.44 1 c PR G 2
C(381) C 0.5895(5) -0.2908(3) 0.8226(8) 0.0507(7) Uiso 0.44 1 d P G 2
H(38C) H 0.5845 -0.2834 0.7719 0.0608 Uiso 0.44 1 c PR G 2
H(38D) H 0.5562 -0.2984 0.8126 0.0608 Uiso 0.44 1 c PR G 2
C(382) C 0.6203(5) -0.3266(3) 0.8450(9) 0.0615(9) Uiso 0.44 1 d P G 2
H(38E) H 0.6509 -0.3216 0.8433 0.0738 Uiso 0.44 1 c PR G 2
H(38F) H 0.6311 -0.3325 0.8994 0.0738 Uiso 0.44 1 c PR G 2
C(383) C 0.5952(6) -0.3612(3) 0.7964(9) 0.0724(10) Uiso 0.44 1 d P G 2
H(38G) H 0.5591 -0.3597 0.7782 0.0869 Uiso 0.44 1 c PR G 2
H(38H) H 0.5981 -0.3599 0.7500 0.0869 Uiso 0.44 1 c PR G 2
C(384) C 0.6137(8) -0.3995(4) 0.8329(13) 0.0869(12) Uiso 0.44 1 d P G 2
H(38I) H 0.5954 -0.4190 0.7942 0.1042 Uiso 0.44 1 c PR G 2
H(38J) H 0.6081 -0.4025 0.8761 0.1042 Uiso 0.44 1 c PR G 2
H(38K) H 0.6495 -0.4017 0.8521 0.1042 Uiso 0.44 1 c PR G 2
C(185) C 0.40952(18) -0.09885(13) 0.3969(2) 0.0291(4) Uiso 1.00 1 d . . .
H(18A) H 0.3877 -0.0822 0.4060 0.0349 Uiso 1.00 1 c R . .
H(18B) H 0.4317 -0.0831 0.3870 0.0349 Uiso 1.00 1 c R . .
C(186) C 0.37776(18) -0.12399(12) 0.3277(2) 0.0320(4) Uiso 1.00 1 d . . .
H(18C) H 0.4001 -0.1394 0.3174 0.0383 Uiso 1.00 1 c R . .
H(18D) H 0.3582 -0.1412 0.3403 0.0383 Uiso 1.00 1 c R . .
C(187) C 0.34202(18) -0.10226(13) 0.2549(2) 0.0349(5) Uiso 1.00 1 d . . .
H(18E) H 0.3206 -0.0860 0.2655 0.0418 Uiso 1.00 1 c R . .
H(18F) H 0.3615 -0.0859 0.2405 0.0418 Uiso 1.00 1 c R . .
C(188) C 0.30911(19) -0.12813(13) 0.1876(2) 0.0378(5) Uiso 1.00 1 d . . .
H(18G) H 0.3307 -0.1443 0.1773 0.0453 Uiso 1.00 1 c R . .
H(18H) H 0.2898 -0.1445 0.2024 0.0453 Uiso 1.00 1 c R . .
C(189) C 0.2729(2) -0.10715(15) 0.1141(2) 0.0407(5) Uiso 1.00 1 d . . .
H(18I) H 0.2932 -0.0958 0.0946 0.0488 Uiso 1.00 1 c R . .
H(18J) H 0.2594 -0.0862 0.1298 0.0488 Uiso 1.00 1 c R . .
C(190) C 0.2283(3) -0.1256(4) 0.0450(6) 0.0494(7) Uiso 0.39 1 d P H 1
H(19A) H 0.2166 -0.1480 0.0601 0.0593 Uiso 0.39 1 c PR H 1
H(19B) H 0.2001 -0.1080 0.0162 0.0593 Uiso 0.39 1 c PR H 1
C(191) C 0.2531(6) -0.1359(5) -0.0004(9) 0.0581(8) Uiso 0.39 1 d P H 1
H(19C) H 0.2791 -0.1551 0.0288 0.0697 Uiso 0.39 1 c PR H 1
H(19D) H 0.2699 -0.1135 -0.0051 0.0697 Uiso 0.39 1 c PR H 1
C(192) C 0.2166(7) -0.1509(6) -0.0809(10) 0.0697(10) Uiso 0.39 1 d P H 1
H(19E) H 0.2299 -0.1462 -0.1148 0.0837 Uiso 0.39 1 c PR H 1
H(19F) H 0.1843 -0.1383 -0.1019 0.0837 Uiso 0.39 1 c PR H 1
H(19G) H 0.2122 -0.1779 -0.0781 0.0837 Uiso 0.39 1 c PR H 1
C(390) C 0.2517(4) -0.1336(2) 0.0452(3) 0.0494(7) Uiso 0.61 1 d P H 2
H(39A) H 0.2796 -0.1442 0.0412 0.0593 Uiso 0.61 1 c PR H 2
H(39B) H 0.2346 -0.1546 0.0540 0.0593 Uiso 0.61 1 c PR H 2
C(391) C 0.2150(4) -0.1143(2) -0.0304(4) 0.0581(8) Uiso 0.61 1 d P H 2
H(39C) H 0.1855 -0.1061 -0.0283 0.0697 Uiso 0.61 1 c PR H 2
H(39D) H 0.2311 -0.0917 -0.0364 0.0697 Uiso 0.61 1 c PR H 2
C(392) C 0.1977(5) -0.1395(3) -0.1005(7) 0.0697(10) Uiso 0.61 1 d P H 2
H(39E) H 0.1872 -0.1240 -0.1465 0.0837 Uiso 0.61 1 c PR H 2
H(39F) H 0.1694 -0.1548 -0.1081 0.0837 Uiso 0.61 1 c PR H 2
H(39G) H 0.2253 -0.1558 -0.0920 0.0837 Uiso 0.61 1 c PR H 2

loop_
_atom_site_aniso_label
_atom_site_aniso_U_11
_atom_site_aniso_U_22
_atom_site_aniso_U_33
_atom_site_aniso_U_12
_atom_site_aniso_U_13
_atom_site_aniso_U_23
Ce(1) 0.01568(15) 0.01294(13) 0.01599(14) -0.0002(2) 0.0027(2) 0.0003(2)
S(1) 0.0290(7) 0.0279(6) 0.0282(7) -0.0048(5) 0.0064(6) -0.0112(5)
S(2) 0.0253(7) 0.0382(7) 0.0185(6) -0.0043(5) 0.0031(6) -0.0029(5)
S(3) 0.0251(7) 0.0192(6) 0.0246(6) 0.0054(5) 0.0061(6) 0.0041(5)
S(4) 0.0307(7) 0.0150(6) 0.0294(7) 0.0028(5) 0.0076(6) -0.0005(5)
S(5) 0.0297(7) 0.0232(6) 0.0197(6) -0.0026(5) 0.0036(6) -0.0043(5)
S(6) 0.0277(7) 0.0263(6) 0.0170(6) 0.0008(5) 0.0041(5) 0.0001(5)
S(7) 0.0311(7) 0.0194(6) 0.0253(7) 0.0030(5) 0.0080(6) 0.0058(5)
S(8) 0.0353(7) 0.0158(6) 0.0273(7) 0.0016(5) 0.0127(6) 0.0026(5)
S(9) 0.0362(8) 0.0341(7) 0.0174(6) -0.0090(6) 0.0015(6) 0.0029(5)
S(10) 0.0308(7) 0.0284(7) 0.0257(7) 0.0047(5) 0.0044(6) 0.0090(5)
S(11) 0.0382(8) 0.0165(6) 0.0388(8) -0.0025(5) 0.0053(7) -0.0037(5)
S(12) 0.0258(7) 0.0227(6) 0.0263(7) -0.0062(5) 0.0077(6) -0.0067(5)
S(13) 0.0262(7) 0.0403(8) 0.0196(7) 0.0044(6) 0.0019(6) 0.0014(5)
S(14) 0.0315(8) 0.0355(7) 0.0260(7) 0.0108(6) 0.0058(6) 0.0099(6)
S(15) 0.0374(8) 0.0162(6) 0.0317(7) 0.0038(5) 0.0171(6) 0.0003(5)
S(16) 0.0315(7) 0.0184(6) 0.0296(7) -0.0001(5) 0.0112(6) -0.0058(5)
N(1) 0.017(2) 0.018(2) 0.017(2) -0.0035(15) 0.0033(18) -0.0024(16)
N(2) 0.017(2) 0.019(2) 0.020(2) 0.0013(16) 0.0039(18) 0.0023(16)
N(3) 0.019(2) 0.018(2) 0.017(2) 0.0015(16) 0.0049(18) 0.0014(16)
N(4) 0.019(2) 0.018(2) 0.021(2) 0.0004(16) 0.0042(19) 0.0000(17)
N(5) 0.019(2) 0.020(2) 0.013(2) 0.0012(16) 0.0038(18) -0.0026(16)
N(6) 0.023(2) 0.020(2) 0.021(2) -0.0017(16) 0.0099(19) 0.0015(17)
N(7) 0.022(2) 0.0164(19) 0.015(2) -0.0027(16) 0.0051(18) 0.0003(16)
N(8) 0.022(2) 0.016(2) 0.021(2) -0.0033(16) 0.0058(19) -0.0002(16)
N(9) 0.022(2) 0.0146(19) 0.019(2) -0.0025(16) 0.0075(19) 0.0001(16)
N(10) 0.020(2) 0.020(2) 0.015(2) -0.0024(16) 0.0030(18) 0.0006(16)
N(11) 0.019(2) 0.017(2) 0.018(2) -0.0018(16) 0.0058(18) 0.0009(16)
N(12) 0.017(2) 0.021(2) 0.018(2) -0.0019(16) 0.0019(18) 0.0022(16)
N(13) 0.021(2) 0.018(2) 0.021(2) 0.0001(16) 0.0060(19) -0.0002(17)
N(14) 0.027(2) 0.020(2) 0.021(2) 0.0041(17) 0.009(2) -0.0007(17)
N(15) 0.023(2) 0.018(2) 0.024(2) 0.0037(16) 0.011(2) 0.0008(17)
N(16) 0.022(2) 0.016(2) 0.020(2) 0.0016(16) 0.0077(19) -0.0009(16)
C(1) 0.019(2) 0.020(2) 0.020(2) -0.0026(19) 0.008(2) -0.0001(19)
C(2) 0.017(2) 0.018(2) 0.020(2) -0.0035(18) 0.005(2) -0.0011(19)
C(3) 0.021(2) 0.018(2) 0.025(2) -0.0027(19) 0.006(2) 0.002(2)
C(4) 0.021(2) 0.021(2) 0.026(2) -0.006(2) 0.010(2) -0.007(2)
C(5) 0.016(2) 0.025(2) 0.016(2) -0.0029(19) 0.003(2) -0.001(2)
C(6) 0.018(2) 0.024(2) 0.021(2) -0.0010(19) 0.006(2) 0.000(2)
C(7) 0.016(2) 0.021(2) 0.020(2) -0.0017(19) 0.006(2) -0.002(2)
C(8) 0.017(2) 0.019(2) 0.022(2) 0.0007(19) 0.005(2) 0.003(2)
C(9) 0.019(2) 0.019(2) 0.020(2) 0.0007(19) 0.006(2) 0.002(2)
C(10) 0.020(2) 0.017(2) 0.024(2) 0.0032(19) 0.008(2) 0.002(2)
C(11) 0.019(2) 0.020(2) 0.017(2) 0.0047(19) 0.003(2) -0.0003(19)
C(12) 0.023(2) 0.017(2) 0.021(2) 0.0048(19) 0.008(2) 0.0035(19)
C(13) 0.025(2) 0.012(2) 0.026(2) 0.0016(19) 0.007(2) 0.000(2)
C(14) 0.019(2) 0.022(2) 0.026(2) 0.0031(19) 0.006(2) -0.002(2)
C(15) 0.018(2) 0.019(2) 0.021(2) -0.0005(19) 0.006(2) -0.001(2)
C(16) 0.025(2) 0.016(2) 0.023(2) -0.0004(19) 0.012(2) -0.0030(19)
C(17) 0.025(2) 0.016(2) 0.019(2) -0.0018(19) 0.009(2) -0.0021(19)
C(18) 0.018(2) 0.019(2) 0.020(2) 0.0017(19) 0.005(2) -0.0001(19)
C(19) 0.020(2) 0.019(2) 0.020(2) 0.0008(19) 0.007(2) -0.0039(19)
C(20) 0.021(2) 0.021(2) 0.022(2) -0.0047(19) 0.008(2) -0.007(2)
C(21) 0.024(2) 0.029(2) 0.014(2) -0.002(2) 0.007(2) -0.001(2)
C(22) 0.023(2) 0.020(2) 0.020(2) 0.0005(19) 0.009(2) -0.000(2)
C(23) 0.019(2) 0.019(2) 0.019(2) 0.0004(19) 0.007(2) 0.0017(19)
C(24) 0.018(2) 0.022(2) 0.017(2) 0.0012(19) 0.006(2) 0.001(2)
C(25) 0.018(2) 0.018(2) 0.020(2) -0.0003(18) 0.006(2) 0.0033(19)
C(26) 0.021(2) 0.019(2) 0.022(2) -0.0020(19) 0.010(2) 0.002(2)
C(27) 0.027(2) 0.020(2) 0.022(2) 0.000(2) 0.009(2) 0.004(2)
C(28) 0.024(2) 0.015(2) 0.024(2) 0.0014(19) 0.009(2) 0.004(2)
C(29) 0.027(2) 0.017(2) 0.025(2) 0.001(2) 0.014(2) 0.002(2)
C(30) 0.024(2) 0.021(2) 0.023(2) -0.002(2) 0.011(2) 0.001(2)
C(31) 0.021(2) 0.018(2) 0.021(2) -0.0017(19) 0.007(2) 0.000(2)
C(32) 0.018(2) 0.014(2) 0.024(2) -0.0021(18) 0.007(2) -0.0003(19)
C(33) 0.019(2) 0.019(2) 0.019(2) -0.0032(19) 0.007(2) -0.001(2)
C(34) 0.020(2) 0.025(2) 0.021(2) 0.000(2) 0.009(2) 0.001(2)
C(35) 0.023(2) 0.021(2) 0.017(2) -0.001(2) 0.005(2) -0.000(2)
C(36) 0.022(2) 0.029(2) 0.018(2) -0.003(2) 0.005(2) 0.001(2)
C(37) 0.022(2) 0.023(2) 0.022(2) -0.001(2) 0.006(2) 0.007(2)
C(38) 0.029(2) 0.019(2) 0.023(2) 0.001(2) 0.011(2) 0.004(2)
C(39) 0.021(2) 0.019(2) 0.018(2) -0.0008(19) 0.006(2) 0.0015(19)
C(40) 0.018(2) 0.017(2) 0.019(2) 0.0007(18) 0.006(2) 0.0026(19)
C(41) 0.023(2) 0.018(2) 0.024(2) -0.0009(19) 0.010(2) 0.000(2)
C(42) 0.019(2) 0.019(2) 0.021(2) -0.0023(19) 0.008(2) -0.0012(19)
C(43) 0.025(2) 0.019(2) 0.025(2) -0.004(2) 0.008(2) -0.002(2)
C(44) 0.026(2) 0.017(2) 0.033(3) -0.002(2) 0.013(2) 0.003(2)
C(45) 0.022(2) 0.023(2) 0.028(2) -0.009(2) 0.013(2) -0.007(2)
C(46) 0.018(2) 0.027(2) 0.020(2) -0.006(2) 0.006(2) -0.004(2)
C(47) 0.022(2) 0.017(2) 0.027(2) -0.0053(19) 0.012(2) -0.004(2)
C(48) 0.014(2) 0.021(2) 0.022(2) -0.0038(19) 0.004(2) 0.001(2)
C(49) 0.017(2) 0.027(2) 0.020(2) -0.001(2) 0.006(2) 0.001(2)
C(50) 0.018(2) 0.023(2) 0.025(2) -0.003(2) 0.008(2) -0.001(2)
C(51) 0.022(2) 0.025(2) 0.029(2) 0.001(2) 0.010(2) 0.006(2)
C(52) 0.021(2) 0.038(3) 0.020(2) 0.003(2) 0.007(2) 0.002(2)
C(53) 0.021(2) 0.029(2) 0.023(2) 0.007(2) 0.008(2) 0.006(2)
C(54) 0.024(2) 0.025(2) 0.023(2) 0.005(2) 0.007(2) 0.004(2)
C(55) 0.021(2) 0.024(2) 0.021(2) 0.004(2) 0.005(2) 0.003(2)
C(56) 0.019(2) 0.021(2) 0.021(2) -0.0007(19) 0.006(2) 0.000(2)
C(57) 0.023(2) 0.018(2) 0.021(2) 0.0014(19) 0.008(2) -0.001(2)
C(58) 0.026(2) 0.022(2) 0.023(2) 0.002(2) 0.011(2) 0.000(2)
C(59) 0.024(2) 0.019(2) 0.030(3) 0.005(2) 0.010(2) 0.003(2)
C(60) 0.026(2) 0.017(2) 0.033(3) 0.006(2) 0.014(2) 0.003(2)
C(61) 0.028(2) 0.016(2) 0.029(2) -0.000(2) 0.015(2) -0.004(2)
C(62) 0.026(2) 0.017(2) 0.024(2) 0.0013(19) 0.010(2) -0.000(2)
C(63) 0.022(2) 0.019(2) 0.025(2) 0.0020(19) 0.011(2) -0.001(2)
C(64) 0.019(2) 0.020(2) 0.019(2) 0.0007(19) 0.008(2) -0.0021(19)
C(65) 0.036(3) 0.026(2) 0.036(3) -0.008(2) 0.017(2) -0.009(2)
C(66) 0.040(3) 0.026(2) 0.044(3) -0.008(2) 0.018(3) -0.012(2)
C(67) 0.046(3) 0.031(3) 0.045(3) -0.010(2) 0.025(3) -0.011(2)
C(68) 0.040(3) 0.032(3) 0.048(3) -0.010(2) 0.022(3) -0.012(2)
C(69) 0.038(3) 0.032(3) 0.041(3) -0.006(2) 0.016(3) -0.010(2)
C(70) 0.046(3) 0.028(3) 0.039(3) -0.005(2) 0.017(3) -0.002(2)
C(71) 0.063(4) 0.031(3) 0.051(4) -0.005(3) 0.018(3) -0.003(3)
C(72) 0.083(5) 0.032(3) 0.058(4) -0.007(3) 0.022(4) -0.004(3)
C(81) 0.026(2) 0.024(2) 0.024(2) 0.003(2) 0.007(2) 0.001(2)
C(82) 0.023(2) 0.029(2) 0.024(2) 0.003(2) 0.010(2) 0.000(2)
C(83) 0.029(3) 0.030(2) 0.028(3) -0.001(2) 0.010(2) -0.003(2)
C(84) 0.029(3) 0.028(2) 0.027(3) -0.004(2) 0.008(2) 0.003(2)
C(85) 0.033(3) 0.037(3) 0.024(3) -0.005(2) 0.008(2) 0.005(2)
C(86) 0.034(3) 0.047(3) 0.023(3) -0.002(2) 0.003(2) 0.008(2)
C(87) 0.047(4) 0.045(3) 0.036(3) -0.005(3) 0.007(3) -0.003(2)
C(88) 0.046(4) 0.045(3) 0.046(4) -0.007(3) 0.004(3) -0.002(3)
C(97) 0.027(2) 0.024(2) 0.027(2) 0.002(2) 0.009(2) -0.001(2)
C(98) 0.033(3) 0.023(2) 0.025(2) -0.002(2) 0.011(2) -0.002(2)
C(99) 0.035(3) 0.021(2) 0.032(3) 0.004(2) 0.010(2) -0.001(2)
C(100) 0.043(3) 0.028(2) 0.037(3) -0.002(2) 0.022(3) -0.005(2)
C(101) 0.056(4) 0.031(3) 0.052(4) -0.000(2) 0.030(3) 0.000(2)
C(102) 0.091(5) 0.028(3) 0.065(4) -0.012(3) 0.056(4) -0.009(3)
C(103) 0.088(6) 0.045(4) 0.053(4) -0.017(3) 0.032(4) -0.000(3)
C(105) 0.025(2) 0.027(2) 0.020(2) 0.004(2) 0.009(2) 0.004(2)
C(106) 0.029(3) 0.036(2) 0.017(2) 0.002(2) 0.006(2) 0.002(2)
C(107) 0.031(3) 0.034(3) 0.029(3) 0.004(2) 0.009(2) 0.003(2)
C(108) 0.043(3) 0.025(2) 0.035(3) 0.003(2) 0.015(3) 0.003(2)
C(109) 0.034(3) 0.056(4) 0.040(3) -0.002(2) 0.015(3) 0.008(3)
C(110) 0.038(3) 0.063(4) 0.039(3) -0.003(3) 0.011(3) 0.008(3)
C(111) 0.038(3) 0.068(4) 0.046(4) 0.004(3) 0.013(3) -0.014(3)
C(112) 0.052(5) 0.159(9) 0.034(4) 0.006(5) 0.011(4) 0.020(5)
C(113) 0.026(2) 0.026(2) 0.020(2) 0.002(2) 0.006(2) 0.004(2)
C(114) 0.028(2) 0.028(2) 0.025(2) 0.005(2) 0.012(2) 0.005(2)
C(115) 0.027(2) 0.026(2) 0.026(2) 0.001(2) 0.010(2) 0.006(2)
C(116) 0.030(3) 0.034(3) 0.024(2) 0.006(2) 0.009(2) 0.003(2)
C(117) 0.029(3) 0.038(3) 0.030(3) 0.004(2) 0.009(2) -0.002(2)
C(118) 0.049(4) 0.040(3) 0.029(3) 0.010(2) 0.008(3) 0.000(2)
C(119) 0.054(4) 0.050(4) 0.037(3) 0.021(3) 0.013(3) 0.001(3)
C(120) 0.098(6) 0.056(4) 0.034(3) 0.042(4) 0.017(4) 0.010(3)
C(121) 0.031(3) 0.020(2) 0.028(2) -0.000(2) 0.011(2) -0.002(2)
C(122) 0.035(3) 0.021(2) 0.030(3) 0.001(2) 0.012(2) 0.001(2)
C(123) 0.039(3) 0.028(2) 0.036(3) -0.002(2) 0.016(2) -0.002(2)
C(124) 0.040(3) 0.030(3) 0.035(3) -0.008(2) 0.016(3) -0.007(2)
C(125) 0.043(3) 0.024(2) 0.053(3) -0.003(2) 0.028(3) -0.005(2)
C(126) 0.044(3) 0.032(3) 0.047(3) -0.007(2) 0.024(3) -0.011(2)
C(127) 0.081(5) 0.033(3) 0.092(6) -0.019(3) 0.063(5) -0.017(3)
C(128) 0.129(8) 0.031(3) 0.125(7) -0.021(4) 0.099(7) -0.015(4)
C(137) 0.032(3) 0.027(2) 0.032(3) 0.005(2) 0.014(2) 0.007(2)
C(138) 0.039(3) 0.033(3) 0.038(3) 0.014(2) 0.022(3) 0.013(2)
C(139) 0.031(3) 0.025(2) 0.047(3) 0.008(2) 0.016(3) 0.014(2)
C(140) 0.046(3) 0.034(3) 0.048(3) 0.020(2) 0.024(3) 0.020(2)
C(141) 0.047(4) 0.029(3) 0.068(5) 0.008(2) 0.017(3) 0.019(3)
C(142) 0.074(5) 0.038(3) 0.068(5) 0.026(3) 0.021(4) 0.024(3)
C(143) 0.111(6) 0.067(4) 0.132(6) 0.033(4) 0.070(5) 0.046(4)
C(144) 0.111(6) 0.067(4) 0.132(6) 0.033(4) 0.070(5) 0.046(4)
C(153) 0.025(2) 0.029(2) 0.026(2) -0.006(2) 0.009(2) -0.008(2)
C(154) 0.023(2) 0.031(2) 0.026(2) -0.007(2) 0.009(2) -0.011(2)
C(155) 0.031(3) 0.035(3) 0.029(3) -0.005(2) 0.010(2) -0.005(2)
C(156) 0.032(3) 0.028(2) 0.028(3) -0.001(2) 0.008(2) -0.005(2)
C(157) 0.044(3) 0.033(3) 0.025(3) -0.007(2) 0.005(2) -0.008(2)
C(158) 0.049(4) 0.035(3) 0.021(3) -0.006(2) -0.003(2) -0.010(2)
C(159) 0.102(6) 0.050(4) 0.028(3) -0.023(4) 0.005(4) -0.011(3)
C(161) 0.028(3) 0.047(3) 0.025(3) -0.003(2) 0.006(2) 0.003(2)
C(162) 0.034(3) 0.056(4) 0.030(3) -0.005(2) 0.008(2) 0.001(2)
C(163) 0.053(4) 0.057(4) 0.032(3) -0.005(3) 0.012(3) -0.006(3)
C(164) 0.066(5) 0.048(4) 0.046(4) -0.007(3) 0.018(4) -0.010(3)
C(165) 0.066(5) 0.072(5) 0.057(5) -0.022(4) 0.029(4) -0.017(4)
C(166) 0.067(5) 0.067(5) 0.055(4) -0.020(4) 0.021(4) -0.008(4)
C(167) 0.062(5) 0.094(6) 0.070(6) -0.017(4) 0.029(5) -0.001(5)
C(168) 0.077(6) 0.162(10) 0.060(6) -0.040(6) 0.032(5) -0.027(6)
C(169) 0.028(3) 0.030(2) 0.031(3) 0.013(2) 0.014(2) 0.011(2)
C(170) 0.032(3) 0.032(3) 0.040(3) 0.012(2) 0.017(2) 0.013(2)
C(171) 0.044(3) 0.036(3) 0.041(3) 0.015(2) 0.022(3) 0.012(2)
C(172) 0.038(3) 0.037(3) 0.043(3) 0.014(2) 0.021(3) 0.016(2)
C(173) 0.046(3) 0.037(3) 0.045(3) 0.016(2) 0.025(3) 0.014(2)
C(174) 0.050(4) 0.035(3) 0.041(3) 0.016(2) 0.022(3) 0.017(2)
C(175) 0.054(4) 0.041(3) 0.047(4) 0.015(3) 0.024(3) 0.018(3)
C(176) 0.062(4) 0.042(3) 0.060(4) 0.018(3) 0.034(4) 0.019(3)

loop_
_atom_type_symbol
_atom_type_description
_atom_type_scat_dispersion_real
_atom_type_scat_dispersion_imag
_atom_type_scat_source
C C 0.003 0.002
;
International Tables for Crystallography
(1992, Vol. C, Tables 4.2.6.8 and 6.1.1.4)
;
H H 0.000 0.000
;
International Tables for Crystallography
(1992, Vol. C, Table 6.1.1.4)
;
Ce Ce -0.249 2.633
;
International Tables for Crystallography
(1992, Vol. C, Tables 4.2.6.8 and 6.1.1.4)
;
N N 0.006 0.003
;
International Tables for Crystallography
(1992, Vol. C, Tables 4.2.6.8 and 6.1.1.4)
;
S S 0.125 0.123
;
International Tables for Crystallography
(1992, Vol. C, Tables 4.2.6.8 and 6.1.1.4)
;

loop_
_geom_angle_atom_site_label_1
_geom_angle_atom_site_label_2
_geom_angle_atom_site_label_3
_geom_angle
_geom_angle_publ_flag
_geom_angle_site_symmetry_1
_geom_angle_site_symmetry_2
_geom_angle_site_symmetry_3
N(1) Ce(1) N(3) 70.07(13) yes . . .
N(1) Ce(1) N(5) 108.38(16) yes . . .
N(1) Ce(1) N(7) 70.04(13) yes . . .
N(1) Ce(1) N(9) 82.25(15) yes . . .
N(1) Ce(1) N(11) 141.81(12) yes . . .
N(1) Ce(1) N(13) 145.44(13) yes . . .
N(1) Ce(1) N(15) 84.65(14) yes . . .
N(3) Ce(1) N(5) 69.92(13) yes . . .
N(3) Ce(1) N(7) 108.36(16) yes . . .
N(3) Ce(1) N(9) 83.49(16) yes . . .
N(3) Ce(1) N(11) 81.22(14) yes . . .
N(3) Ce(1) N(13) 142.09(12) yes . . .
N(3) Ce(1) N(15) 145.80(12) yes . . .
N(5) Ce(1) N(7) 69.86(14) yes . . .
N(5) Ce(1) N(9) 144.83(13) yes . . .
N(5) Ce(1) N(11) 83.53(16) yes . . .
N(5) Ce(1) N(13) 81.90(15) yes . . .
N(5) Ce(1) N(15) 142.34(13) yes . . .
N(7) Ce(1) N(9) 142.91(12) yes . . .
N(7) Ce(1) N(11) 145.46(12) yes . . .
N(7) Ce(1) N(13) 83.82(14) yes . . .
N(7) Ce(1) N(15) 82.75(16) yes . . .
N(9) Ce(1) N(11) 69.63(13) yes . . .
N(9) Ce(1) N(13) 108.63(16) yes . . .
N(9) Ce(1) N(15) 70.23(14) yes . . .
N(11) Ce(1) N(13) 70.60(13) yes . . .
N(11) Ce(1) N(15) 108.23(17) yes . . .
N(13) Ce(1) N(15) 69.56(13) yes . . .
C(4) S(1) C(65) 103.1(2) yes . . .
C(5) S(2) C(73) 105.4(2) yes . . .
C(12) S(3) C(81) 105.1(2) yes . . .
C(13) S(4) C(89) 100.7(3) yes . . .
C(20) S(5) C(97) 104.0(2) yes . . .
C(21) S(6) C(105) 103.7(2) yes . . .
C(28) S(7) C(113) 103.5(2) yes . . .
C(29) S(8) C(121) 104.49(19) yes . . .
C(36) S(9) C(129) 105.0(2) yes . . .
C(37) S(10) C(137) 103.3(2) yes . . .
C(44) S(11) C(145) 105.0(3) yes . . .
C(45) S(12) C(153) 103.9(2) yes . . .
C(52) S(13) C(161) 103.7(2) yes . . .
C(53) S(14) C(169) 103.3(2) yes . . .
C(60) S(15) C(177) 104.3(2) yes . . .
C(61) S(16) C(185) 103.3(2) yes . . .
Ce(1) N(1) C(1) 120.8(2) yes . . .
Ce(1) N(1) C(8) 122.6(3) yes . . .
C(1) N(1) C(8) 107.5(3) yes . . .
C(8) N(2) C(9) 123.2(3) yes . . .
Ce(1) N(3) C(9) 122.9(3) yes . . .
Ce(1) N(3) C(16) 120.8(2) yes . . .
C(9) N(3) C(16) 108.1(3) yes . . .
C(16) N(4) C(17) 122.6(4) yes . . .
Ce(1) N(5) C(17) 120.2(3) yes . . .
Ce(1) N(5) C(24) 122.1(3) yes . . .
C(17) N(5) C(24) 107.7(3) yes . . .
C(24) N(6) C(25) 122.8(3) yes . . .
Ce(1) N(7) C(25) 123.4(3) yes . . .
Ce(1) N(7) C(32) 121.5(3) yes . . .
C(25) N(7) C(32) 107.2(3) yes . . .
C(1) N(8) C(32) 123.1(4) yes . . .
Ce(1) N(9) C(33) 121.2(3) yes . . .
Ce(1) N(9) C(40) 120.7(3) yes . . .
C(33) N(9) C(40) 108.0(3) yes . . .
C(40) N(10) C(41) 122.3(3) yes . . .
Ce(1) N(11) C(41) 121.9(2) yes . . .
Ce(1) N(11) C(48) 122.5(3) yes . . .
C(41) N(11) C(48) 108.5(3) yes . . .
C(48) N(12) C(49) 122.4(3) yes . . .
Ce(1) N(13) C(49) 121.7(3) yes . . .
Ce(1) N(13) C(56) 121.8(2) yes . . .
C(49) N(13) C(56) 107.9(3) yes . . .
C(56) N(14) C(57) 122.1(4) yes . . .
Ce(1) N(15) C(57) 122.0(3) yes . . .
Ce(1) N(15) C(64) 122.4(3) yes . . .
C(57) N(15) C(64) 107.5(3) yes . . .
C(33) N(16) C(64) 122.7(3) yes . . .
N(1) C(1) N(8) 127.8(3) yes . . .
N(1) C(1) C(2) 109.1(3) yes . . .
N(8) C(1) C(2) 123.1(4) yes . . .
C(1) C(2) C(3) 130.7(4) yes . . .
C(1) C(2) C(7) 107.8(3) yes . . .
C(3) C(2) C(7) 121.4(3) yes . . .
C(2) C(3) C(4) 117.8(4) yes . . .
S(1) C(4) C(3) 122.9(3) yes . . .
S(1) C(4) C(5) 117.0(3) yes . . .
C(3) C(4) C(5) 120.1(4) yes . . .
S(2) C(5) C(4) 115.8(3) yes . . .
S(2) C(5) C(6) 122.9(3) yes . . .
C(4) C(5) C(6) 121.3(3) yes . . .
C(5) C(6) C(7) 117.6(4) yes . . .
C(2) C(7) C(6) 121.7(4) yes . . .
C(2) C(7) C(8) 105.7(3) yes . . .
C(6) C(7) C(8) 132.6(4) yes . . .
N(1) C(8) N(2) 127.0(3) yes . . .
N(1) C(8) C(7) 109.6(3) yes . . .
N(2) C(8) C(7) 123.3(3) yes . . .
N(2) C(9) N(3) 127.7(4) yes . . .
N(2) C(9) C(10) 123.2(3) yes . . .
N(3) C(9) C(10) 109.1(3) yes . . .
C(9) C(10) C(11) 131.5(4) yes . . .
C(9) C(10) C(15) 106.5(3) yes . . .
C(11) C(10) C(15) 121.8(4) yes . . .
C(10) C(11) C(12) 117.2(4) yes . . .
S(3) C(12) C(11) 122.9(3) yes . . .
S(3) C(12) C(13) 116.3(3) yes . . .
C(11) C(12) C(13) 120.8(3) yes . . .
S(4) C(13) C(12) 120.3(3) yes . . .
S(4) C(13) C(14) 118.7(3) yes . . .
C(12) C(13) C(14) 120.9(4) yes . . .
C(13) C(14) C(15) 118.2(4) yes . . .
C(10) C(15) C(14) 120.9(4) yes . . .
C(10) C(15) C(16) 107.4(3) yes . . .
C(14) C(15) C(16) 131.5(3) yes . . .
N(3) C(16) N(4) 128.2(4) yes . . .
N(3) C(16) C(15) 108.6(3) yes . . .
N(4) C(16) C(15) 123.2(4) yes . . .
N(4) C(17) N(5) 127.6(4) yes . . .
N(4) C(17) C(18) 123.5(4) yes . . .
N(5) C(17) C(18) 108.9(3) yes . . .
C(17) C(18) C(19) 132.2(4) yes . . .
C(17) C(18) C(23) 106.7(3) yes . . .
C(19) C(18) C(23) 121.1(3) yes . . .
C(18) C(19) C(20) 117.6(4) yes . . .
S(5) C(20) C(19) 122.6(3) yes . . .
S(5) C(20) C(21) 116.7(3) yes . . .
C(19) C(20) C(21) 120.6(4) yes . . .
S(6) C(21) C(20) 116.3(3) yes . . .
S(6) C(21) C(22) 122.9(3) yes . . .
C(20) C(21) C(22) 120.9(4) yes . . .
C(21) C(22) C(23) 117.9(4) yes . . .
C(18) C(23) C(22) 121.8(4) yes . . .
C(18) C(23) C(24) 106.6(3) yes . . .
C(22) C(23) C(24) 131.6(4) yes . . .
N(5) C(24) N(6) 128.0(4) yes . . .
N(5) C(24) C(23) 109.9(3) yes . . .
N(6) C(24) C(23) 122.0(4) yes . . .
N(6) C(25) N(7) 127.0(4) yes . . .
N(6) C(25) C(26) 122.9(4) yes . . .
N(7) C(25) C(26) 110.1(3) yes . . .
C(25) C(26) C(27) 132.0(4) yes . . .
C(25) C(26) C(31) 106.7(3) yes . . .
C(27) C(26) C(31) 121.3(4) yes . . .
C(26) C(27) C(28) 118.1(4) yes . . .
S(7) C(28) C(27) 122.2(3) yes . . .
S(7) C(28) C(29) 116.6(3) yes . . .
C(27) C(28) C(29) 121.2(4) yes . . .
S(8) C(29) C(28) 117.6(3) yes . . .
S(8) C(29) C(30) 122.5(3) yes . . .
C(28) C(29) C(30) 120.0(4) yes . . .
C(29) C(30) C(31) 117.9(4) yes . . .
C(26) C(31) C(30) 121.5(4) yes . . .
C(26) C(31) C(32) 106.6(3) yes . . .
C(30) C(31) C(32) 131.8(4) yes . . .
N(7) C(32) N(8) 127.3(4) yes . . .
N(7) C(32) C(31) 109.2(3) yes . . .
N(8) C(32) C(31) 123.5(4) yes . . .
N(9) C(33) N(16) 128.3(3) yes . . .
N(9) C(33) C(34) 109.7(3) yes . . .
N(16) C(33) C(34) 121.9(4) yes . . .
C(33) C(34) C(35) 131.7(4) yes . . .
C(33) C(34) C(39) 106.2(3) yes . . .
C(35) C(34) C(39) 122.0(4) yes . . .
C(34) C(35) C(36) 117.7(4) yes . . .
S(9) C(36) C(35) 122.9(3) yes . . .
S(9) C(36) C(37) 116.7(3) yes . . .
C(35) C(36) C(37) 120.4(4) yes . . .
S(10) C(37) C(36) 115.9(3) yes . . .
S(10) C(37) C(38) 123.3(3) yes . . .
C(36) C(37) C(38) 120.8(4) yes . . .
C(37) C(38) C(39) 117.8(4) yes . . .
C(34) C(39) C(38) 121.2(4) yes . . .
C(34) C(39) C(40) 106.6(3) yes . . .
C(38) C(39) C(40) 132.2(4) yes . . .
N(9) C(40) N(10) 127.3(3) yes . . .
N(9) C(40) C(39) 109.3(3) yes . . .
N(10) C(40) C(39) 123.4(4) yes . . .
N(10) C(41) N(11) 128.4(4) yes . . .
N(10) C(41) C(42) 122.4(4) yes . . .
N(11) C(41) C(42) 109.2(3) yes . . .
C(41) C(42) C(43) 132.9(3) yes . . .
C(41) C(42) C(47) 106.8(3) yes . . .
C(43) C(42) C(47) 120.3(4) yes . . .
C(42) C(43) C(44) 119.0(4) yes . . .
S(11) C(44) C(43) 119.5(3) yes . . .
S(11) C(44) C(45) 120.0(3) yes . . .
C(43) C(44) C(45) 120.5(4) yes . . .
S(12) C(45) C(44) 116.5(3) yes . . .
S(12) C(45) C(46) 122.8(3) yes . . .
C(44) C(45) C(46) 120.7(4) yes . . .
C(45) C(46) C(47) 117.0(4) yes . . .
C(42) C(47) C(46) 122.3(4) yes . . .
C(42) C(47) C(48) 107.1(3) yes . . .
C(46) C(47) C(48) 130.6(4) yes . . .
N(11) C(48) N(12) 128.5(4) yes . . .
N(11) C(48) C(47) 108.2(3) yes . . .
N(12) C(48) C(47) 123.2(3) yes . . .
N(12) C(49) N(13) 128.5(3) yes . . .
N(12) C(49) C(50) 122.3(3) yes . . .
N(13) C(49) C(50) 109.2(4) yes . . .
C(49) C(50) C(51) 132.8(4) yes . . .
C(49) C(50) C(55) 105.6(3) yes . . .
C(51) C(50) C(55) 121.6(4) yes . . .
C(50) C(51) C(52) 119.0(4) yes . . .
S(13) C(52) C(51) 123.2(4) yes . . .
S(13) C(52) C(53) 116.7(3) yes . . .
C(51) C(52) C(53) 120.2(4) yes . . .
S(14) C(53) C(52) 116.7(3) yes . . .
S(14) C(53) C(54) 122.3(3) yes . . .
C(52) C(53) C(54) 121.0(4) yes . . .
C(53) C(54) C(55) 117.7(4) yes . . .
C(50) C(55) C(54) 120.5(4) yes . . .
C(50) C(55) C(56) 107.6(4) yes . . .
C(54) C(55) C(56) 131.9(4) yes . . .
N(13) C(56) N(14) 127.7(3) yes . . .
N(13) C(56) C(55) 109.5(3) yes . . .
N(14) C(56) C(55) 122.8(4) yes . . .
N(14) C(57) N(15) 127.7(4) yes . . .
N(14) C(57) C(58) 123.1(4) yes . . .
N(15) C(57) C(58) 109.2(3) yes . . .
C(57) C(58) C(59) 131.6(4) yes . . .
C(57) C(58) C(63) 106.6(4) yes . . .
C(59) C(58) C(63) 121.8(4) yes . . .
C(58) C(59) C(60) 117.4(4) yes . . .
S(15) C(60) C(59) 122.5(3) yes . . .
S(15) C(60) C(61) 117.0(3) yes . . .
C(59) C(60) C(61) 120.6(4) yes . . .
S(16) C(61) C(60) 117.0(3) yes . . .
S(16) C(61) C(62) 122.4(3) yes . . .
C(60) C(61) C(62) 120.6(4) yes . . .
C(61) C(62) C(63) 118.1(4) yes . . .
C(58) C(63) C(62) 121.5(4) yes . . .
C(58) C(63) C(64) 107.0(4) yes . . .
C(62) C(63) C(64) 131.5(4) yes . . .
N(15) C(64) N(16) 127.9(4) yes . . .
N(15) C(64) C(63) 109.5(3) yes . . .
N(16) C(64) C(63) 122.6(4) yes . . .
S(1) C(65) C(66) 109.0(3) yes . . .
C(65) C(66) C(67) 112.3(3) yes . . .
C(66) C(67) C(68) 113.6(3) yes . . .
C(67) C(68) C(69) 113.5(3) yes . . .
C(68) C(69) C(70) 114.7(3) yes . . .
C(69) C(70) C(71) 113.1(3) yes . . .
C(70) C(71) C(72) 113.9(4) yes . . .
S(2) C(73) C(74) 102.5(5) yes . . .
C(73) C(74) C(75) 118.3(7) yes . . .
C(74) C(75) C(76) 102.7(6) yes . . .
C(75) C(76) C(77) 94.7(5) yes . . .
C(76) C(77) C(78) 112.7(5) yes . . .
C(77) C(78) C(79) 128.3(7) yes . . .
C(78) C(79) C(80) 117.7(11) yes . . .
S(2) C(73) C(274) 122.3(8) yes . . .
C(73) C(274) C(275) 114.9(11) yes . . .
C(76) C(275) C(274) 105.0(10) yes . . .
C(77) C(76) C(275) 119.2(8) yes . . .
C(77) C(78) C(279) 102.1(7) yes . . .
C(78) C(279) C(280) 109.2(11) yes . . .
S(3) C(81) C(82) 107.0(2) yes . . .
C(81) C(82) C(83) 113.8(3) yes . . .
C(82) C(83) C(84) 112.5(3) yes . . .
C(83) C(84) C(85) 115.1(3) yes . . .
C(84) C(85) C(86) 113.0(3) yes . . .
C(85) C(86) C(87) 115.9(4) yes . . .
C(86) C(87) C(88) 112.5(5) yes . . .
S(4) C(89) C(90) 109.6(6) yes . . .
C(89) C(90) C(91) 118.9(8) yes . . .
C(90) C(91) C(92) 108.8(14) yes . . .
C(91) C(92) C(93) 111.9(15) yes . . .
C(92) C(93) C(94) 90.4(11) yes . . .
C(93) C(94) C(95) 110.3(9) yes . . .
C(94) C(95) C(96) 110.8(15) yes . . .
C(89) C(90) C(291) 108.0(7) yes . . .
C(90) C(291) C(292) 113.9(12) yes . . .
C(291) C(292) C(293) 117.6(8) yes . . .
C(293) C(94) C(295) 125.9(9) yes . . .
C(94) C(295) C(296) 110.0(18) yes . . .
S(5) C(97) C(98) 108.5(2) yes . . .
C(97) C(98) C(99) 112.0(3) yes . . .
C(98) C(99) C(100) 114.3(3) yes . . .
C(99) C(100) C(101) 113.1(3) yes . . .
C(100) C(101) C(102) 115.0(3) yes . . .
C(101) C(102) C(103) 110.8(4) yes . . .
C(102) C(103) C(104) 110.6(6) yes . . .
C(102) C(103) C(304) 114.5(7) yes . . .
S(6) C(105) C(106) 108.1(2) yes . . .
C(105) C(106) C(107) 112.0(3) yes . . .
C(106) C(107) C(108) 114.2(3) yes . . .
C(107) C(108) C(109) 114.4(4) yes . . .
C(108) C(109) C(110) 114.8(4) yes . . .
C(109) C(110) C(111) 114.3(5) yes . . .
C(110) C(111) C(112) 112.4(6) yes . . .
S(7) C(113) C(114) 108.7(3) yes . . .
C(113) C(114) C(115) 112.7(3) yes . . .
C(114) C(115) C(116) 112.9(3) yes . . .
C(115) C(116) C(117) 114.4(3) yes . . .
C(116) C(117) C(118) 113.4(3) yes . . .
C(117) C(118) C(119) 113.9(4) yes . . .
C(118) C(119) C(120) 111.7(4) yes . . .
S(8) C(121) C(122) 108.8(2) yes . . .
C(121) C(122) C(123) 112.3(3) yes . . .
C(122) C(123) C(124) 113.9(3) yes . . .
C(123) C(124) C(125) 116.3(6) yes . . .
C(124) C(125) C(126) 113.5(6) yes . . .
C(125) C(126) C(127) 114.2(7) yes . . .
C(126) C(127) C(128) 114.2(8) yes . . .
S(9) C(129) C(130) 107.9(3) yes . . .
C(129) C(130) C(131) 111.2(4) yes . . .
C(130) C(131) C(132) 119.2(5) yes . . .
C(131) C(132) C(133) 108.2(6) yes . . .
C(132) C(133) C(134) 112.5(6) yes . . .
C(133) C(134) C(135) 114.7(7) yes . . .
C(134) C(135) C(136) 117.3(10) yes . . .
S(10) C(137) C(138) 108.4(2) yes . . .
C(137) C(138) C(139) 112.2(3) yes . . .
C(138) C(139) C(140) 113.8(3) yes . . .
C(139) C(140) C(141) 113.9(3) yes . . .
C(140) C(141) C(142) 114.7(4) yes . . .
C(141) C(142) C(143) 116.6(5) yes . . .
C(142) C(143) C(144) 111.2(8) yes . . .
S(11) C(145) C(146) 103.0(6) yes . . .
C(145) C(146) C(147) 115.6(7) yes . . .
C(146) C(147) C(148) 115.0(7) yes . . .
C(147) C(148) C(149) 114.2(7) yes . . .
C(148) C(149) C(150) 111.4(8) yes . . .
C(149) C(150) C(151) 120.8(7) yes . . .
C(150) C(151) C(152) 107.7(8) yes . . .
S(12) C(153) C(154) 108.3(3) yes . . .
C(153) C(154) C(155) 112.2(3) yes . . .
C(154) C(155) C(156) 112.9(3) yes . . .
C(155) C(156) C(157) 114.7(3) yes . . .
C(156) C(157) C(158) 113.8(3) yes . . .
C(157) C(158) C(159) 114.6(4) yes . . .
C(158) C(159) C(160) 116.1(16) yes . . .
C(158) C(159) C(360) 110.3(16) yes . . .
S(13) C(161) C(162) 109.7(3) yes . . .
C(161) C(162) C(163) 111.7(3) yes . . .
C(162) C(163) C(164) 115.0(4) yes . . .
C(163) C(164) C(165) 115.3(6) yes . . .
C(164) C(165) C(166) 110.3(6) yes . . .
C(165) C(166) C(167) 114.7(6) yes . . .
C(166) C(167) C(168) 112.3(7) yes . . .
S(14) C(169) C(170) 109.1(3) yes . . .
C(169) C(170) C(171) 111.2(3) yes . . .
C(170) C(171) C(172) 114.4(3) yes . . .
C(171) C(172) C(173) 112.5(3) yes . . .
C(172) C(173) C(174) 115.4(3) yes . . .
C(173) C(174) C(175) 113.3(3) yes . . .
C(174) C(175) C(176) 113.1(4) yes . . .
S(15) C(177) C(178) 109.2(3) yes . . .
C(177) C(178) C(179) 111.9(4) yes . . .
C(178) C(179) C(180) 115.2(5) yes . . .
C(179) C(180) C(181) 123.3(7) yes . . .
C(180) C(181) C(182) 120.9(9) yes . . .
C(181) C(182) C(183) 93.3(13) yes . . .
C(182) C(183) C(184) 112.5(16) yes . . .
C(178) C(179) C(380) 119.3(5) yes . . .
C(179) C(380) C(381) 123.4(12) yes . . .
C(380) C(381) C(382) 126.8(10) yes . . .
C(381) C(382) C(383) 117.1(11) yes . . .
C(382) C(383) C(384) 118.6(12) yes . . .
S(16) C(185) C(186) 108.6(3) yes . . .
C(185) C(186) C(187) 113.0(3) yes . . .
C(186) C(187) C(188) 111.8(3) yes . . .
C(187) C(188) C(189) 113.0(3) yes . . .
C(188) C(189) C(190) 123.2(7) yes . . .
C(189) C(190) C(191) 98.5(9) yes . . .
C(190) C(191) C(192) 113.5(15) yes . . .
C(188) C(189) C(390) 109.8(4) yes . . .
C(189) C(390) C(391) 112.4(6) yes . . .
C(390) C(391) C(392) 112.8(8) yes . . .
C(390) C(391) C(392) 112.8(8) yes . . .
C(390) C(391) C(392) 112.8(8) yes . . .
C(390) C(391) C(392) 112.8(8) yes . . .

loop_
_geom_bond_atom_site_label_1
_geom_bond_atom_site_label_2
_geom_bond_distance
_geom_bond_publ_flag
_geom_bond_site_symmetry_1
_geom_bond_site_symmetry_2
Ce(1) N(1) 2.424(3) yes . .
Ce(1) N(3) 2.422(4) yes . .
Ce(1) N(5) 2.421(4) yes . .
Ce(1) N(7) 2.421(4) yes . .
Ce(1) N(9) 2.425(4) yes . .
Ce(1) N(11) 2.427(4) yes . .
Ce(1) N(13) 2.417(3) yes . .
Ce(1) N(15) 2.422(4) yes . .
S(1) C(4) 1.765(4) yes . .
S(1) C(65) 1.813(4) yes . .
S(2) C(5) 1.773(4) yes . .
S(2) C(73) 1.798(6) yes . .
S(3) C(12) 1.770(4) yes . .
S(3) C(81) 1.810(4) yes . .
S(4) C(13) 1.774(4) yes . .
S(4) C(89) 1.838(9) yes . .
S(5) C(20) 1.763(4) yes . .
S(5) C(97) 1.813(4) yes . .
S(6) C(21) 1.760(4) yes . .
S(6) C(105) 1.817(5) yes . .
S(7) C(28) 1.775(4) yes . .
S(7) C(113) 1.815(4) yes . .
S(8) C(29) 1.765(4) yes . .
S(8) C(121) 1.824(4) yes . .
S(9) C(36) 1.764(4) yes . .
S(9) C(129) 1.816(6) yes . .
S(10) C(37) 1.766(4) yes . .
S(10) C(137) 1.806(4) yes . .
S(11) C(44) 1.774(4) yes . .
S(11) C(145) 1.809(10) yes . .
S(12) C(45) 1.771(4) yes . .
S(12) C(153) 1.820(4) yes . .
S(13) C(52) 1.769(4) yes . .
S(13) C(161) 1.812(6) yes . .
S(14) C(53) 1.769(4) yes . .
S(14) C(169) 1.805(5) yes . .
S(15) C(60) 1.765(4) yes . .
S(15) C(177) 1.801(5) yes . .
S(16) C(61) 1.771(4) yes . .
S(16) C(185) 1.810(4) yes . .
N(1) C(1) 1.373(6) yes . .
N(1) C(8) 1.386(5) yes . .
N(2) C(8) 1.337(6) yes . .
N(2) C(9) 1.332(5) yes . .
N(3) C(9) 1.388(5) yes . .
N(3) C(16) 1.383(6) yes . .
N(4) C(16) 1.332(5) yes . .
N(4) C(17) 1.323(5) yes . .
N(5) C(17) 1.388(6) yes . .
N(5) C(24) 1.371(5) yes . .
N(6) C(24) 1.331(6) yes . .
N(6) C(25) 1.338(5) yes . .
N(7) C(25) 1.379(5) yes . .
N(7) C(32) 1.395(5) yes . .
N(8) C(1) 1.341(5) yes . .
N(8) C(32) 1.319(5) yes . .
N(9) C(33) 1.370(5) yes . .
N(9) C(40) 1.382(5) yes . .
N(10) C(40) 1.332(5) yes . .
N(10) C(41) 1.335(5) yes . .
N(11) C(41) 1.370(6) yes . .
N(11) C(48) 1.387(5) yes . .
N(12) C(48) 1.325(5) yes . .
N(12) C(49) 1.333(6) yes . .
N(13) C(49) 1.382(5) yes . .
N(13) C(56) 1.371(6) yes . .
N(14) C(56) 1.346(6) yes . .
N(14) C(57) 1.325(5) yes . .
N(15) C(57) 1.387(5) yes . .
N(15) C(64) 1.382(6) yes . .
N(16) C(33) 1.332(6) yes . .
N(16) C(64) 1.330(5) yes . .
C(1) C(2) 1.444(5) yes . .
C(2) C(3) 1.403(6) yes . .
C(2) C(7) 1.391(6) yes . .
C(3) C(4) 1.385(6) yes . .
C(4) C(5) 1.430(6) yes . .
C(5) C(6) 1.392(6) yes . .
C(6) C(7) 1.382(6) yes . .
C(7) C(8) 1.452(6) yes . .
C(9) C(10) 1.458(6) yes . .
C(10) C(11) 1.399(6) yes . .
C(10) C(15) 1.391(6) yes . .
C(11) C(12) 1.400(6) yes . .
C(12) C(13) 1.424(6) yes . .
C(13) C(14) 1.378(6) yes . .
C(14) C(15) 1.403(6) yes . .
C(15) C(16) 1.459(6) yes . .
C(17) C(18) 1.458(6) yes . .
C(18) C(19) 1.399(6) yes . .
C(18) C(23) 1.395(6) yes . .
C(19) C(20) 1.403(6) yes . .
C(20) C(21) 1.424(6) yes . .
C(21) C(22) 1.385(6) yes . .
C(22) C(23) 1.394(6) yes . .
C(23) C(24) 1.451(6) yes . .
C(25) C(26) 1.456(6) yes . .
C(26) C(27) 1.386(6) yes . .
C(26) C(31) 1.395(6) yes . .
C(27) C(28) 1.380(6) yes . .
C(28) C(29) 1.425(6) yes . .
C(29) C(30) 1.400(6) yes . .
C(30) C(31) 1.386(6) yes . .
C(31) C(32) 1.465(6) yes . .
C(33) C(34) 1.461(6) yes . .
C(34) C(35) 1.386(6) yes . .
C(34) C(39) 1.401(6) yes . .
C(35) C(36) 1.396(6) yes . .
C(36) C(37) 1.429(7) yes . .
C(37) C(38) 1.400(6) yes . .
C(38) C(39) 1.383(6) yes . .
C(39) C(40) 1.459(6) yes . .
C(41) C(42) 1.462(6) yes . .
C(42) C(43) 1.396(6) yes . .
C(42) C(47) 1.383(6) yes . .
C(43) C(44) 1.375(6) yes . .
C(44) C(45) 1.436(6) yes . .
C(45) C(46) 1.385(7) yes . .
C(46) C(47) 1.412(6) yes . .
C(47) C(48) 1.468(6) yes . .
C(49) C(50) 1.465(6) yes . .
C(50) C(51) 1.377(6) yes . .
C(50) C(55) 1.396(7) yes . .
C(51) C(52) 1.388(7) yes . .
C(52) C(53) 1.424(7) yes . .
C(53) C(54) 1.390(6) yes . .
C(54) C(55) 1.416(6) yes . .
C(55) C(56) 1.442(6) yes . .
C(57) C(58) 1.463(7) yes . .
C(58) C(59) 1.396(6) yes . .
C(58) C(63) 1.390(6) yes . .
C(59) C(60) 1.394(6) yes . .
C(60) C(61) 1.428(6) yes . .
C(61) C(62) 1.393(6) yes . .
C(62) C(63) 1.381(6) yes . .
C(63) C(64) 1.455(6) yes . .
C(65) C(66) 1.520(5) yes . .
C(66) C(67) 1.521(5) yes . .
C(67) C(68) 1.520(5) yes . .
C(68) C(69) 1.520(5) yes . .
C(69) C(70) 1.520(5) yes . .
C(70) C(71) 1.520(6) yes . .
C(71) C(72) 1.520(7) yes . .
C(73) C(74) 1.521(8) yes . .
C(74) C(75) 1.520(12) yes . .
C(75) C(76) 1.521(8) yes . .
C(76) C(77) 1.518(9) yes . .
C(77) C(78) 1.520(7) yes . .
C(78) C(79) 1.520(13) yes . .
C(79) C(80) 1.520(16) yes . .
C(73) C(274) 1.520(12) yes . .
C(274) C(275) 1.520(18) yes . .
C(76) C(275) 1.520(12) yes . .
C(78) C(279) 1.521(11) yes . .
C(279) C(280) 1.52(2) yes . .
C(81) C(82) 1.520(5) yes . .
C(82) C(83) 1.520(4) yes . .
C(83) C(84) 1.520(5) yes . .
C(84) C(85) 1.520(5) yes . .
C(85) C(86) 1.520(5) yes . .
C(86) C(87) 1.520(5) yes . .
C(87) C(88) 1.520(11) yes . .
C(89) C(90) 1.520(7) yes . .
C(90) C(91) 1.52(2) yes . .
C(91) C(92) 1.520(17) yes . .
C(92) C(93) 1.52(2) yes . .
C(93) C(94) 1.520(13) yes . .
C(94) C(95) 1.520(16) yes . .
C(95) C(96) 1.52(2) yes . .
C(90) C(291) 1.52(2) yes . .
C(291) C(292) 1.520(14) yes . .
C(292) C(293) 1.520(13) yes . .
C(94) C(293) 1.520(10) yes . .
C(94) C(295) 1.520(17) yes . .
C(295) C(296) 1.52(2) yes . .
C(97) C(98) 1.520(5) yes . .
C(98) C(99) 1.520(5) yes . .
C(99) C(100) 1.520(5) yes . .
C(100) C(101) 1.520(5) yes . .
C(101) C(102) 1.520(6) yes . .
C(102) C(103) 1.520(7) yes . .
C(103) C(104) 1.520(12) yes . .
C(103) C(304) 1.520(14) yes . .
C(105) C(106) 1.520(4) yes . .
C(106) C(107) 1.520(6) yes . .
C(107) C(108) 1.520(5) yes . .
C(108) C(109) 1.520(6) yes . .
C(109) C(110) 1.520(6) yes . .
C(110) C(111) 1.520(10) yes . .
C(111) C(112) 1.520(7) yes . .
C(113) C(114) 1.520(5) yes . .
C(114) C(115) 1.520(5) yes . .
C(115) C(116) 1.520(5) yes . .
C(116) C(117) 1.520(5) yes . .
C(117) C(118) 1.520(5) yes . .
C(118) C(119) 1.520(6) yes . .
C(119) C(120) 1.520(8) yes . .
C(121) C(122) 1.520(5) yes . .
C(122) C(123) 1.520(5) yes . .
C(123) C(124) 1.520(6) yes . .
C(124) C(125) 1.520(9) yes . .
C(125) C(126) 1.520(6) yes . .
C(126) C(127) 1.520(10) yes . .
C(127) C(128) 1.520(9) yes . .
C(129) C(130) 1.520(7) yes . .
C(130) C(131) 1.520(7) yes . .
C(131) C(132) 1.520(7) yes . .
C(132) C(133) 1.519(9) yes . .
C(133) C(134) 1.520(8) yes . .
C(134) C(135) 1.519(16) yes . .
C(135) C(136) 1.521(12) yes . .
C(137) C(138) 1.520(5) yes . .
C(138) C(139) 1.520(5) yes . .
C(139) C(140) 1.520(5) yes . .
C(140) C(141) 1.520(6) yes . .
C(141) C(142) 1.520(7) yes . .
C(142) C(143) 1.520(9) yes . .
C(143) C(144) 1.520(13) yes . .
C(145) C(146) 1.521(7) yes . .
C(146) C(147) 1.519(13) yes . .
C(147) C(148) 1.520(7) yes . .
C(148) C(149) 1.520(13) yes . .
C(149) C(150) 1.520(9) yes . .
C(150) C(151) 1.519(13) yes . .
C(151) C(152) 1.520(12) yes . .
C(153) C(154) 1.520(5) yes . .
C(154) C(155) 1.520(5) yes . .
C(155) C(156) 1.520(5) yes . .
C(156) C(157) 1.520(5) yes . .
C(157) C(158) 1.520(6) yes . .
C(158) C(159) 1.520(6) yes . .
C(159) C(160) 1.52(4) yes . .
C(159) C(360) 1.52(4) yes . .
C(161) C(162) 1.520(5) yes . .
C(162) C(163) 1.520(7) yes . .
C(163) C(164) 1.520(6) yes . .
C(164) C(165) 1.520(8) yes . .
C(165) C(166) 1.520(8) yes . .
C(166) C(167) 1.520(8) yes . .
C(167) C(168) 1.520(10) yes . .
C(169) C(170) 1.520(6) yes . .
C(170) C(171) 1.520(5) yes . .
C(171) C(172) 1.520(5) yes . .
C(172) C(173) 1.520(5) yes . .
C(173) C(174) 1.520(5) yes . .
C(174) C(175) 1.520(6) yes . .
C(175) C(176) 1.520(7) yes . .
C(177) C(178) 1.520(6) yes . .
C(178) C(179) 1.520(6) yes . .
C(179) C(180) 1.520(8) yes . .
C(180) C(181) 1.519(11) yes . .
C(181) C(182) 1.520(17) yes . .
C(182) C(183) 1.52(2) yes . .
C(183) C(184) 1.520(18) yes . .
C(179) C(380) 1.520(12) yes . .
C(380) C(381) 1.519(15) yes . .
C(381) C(382) 1.521(18) yes . .
C(382) C(383) 1.520(18) yes . .
C(383) C(384) 1.52(2) yes . .
C(185) C(186) 1.520(5) yes . .
C(186) C(187) 1.520(5) yes . .
C(187) C(188) 1.520(5) yes . .
C(188) C(189) 1.520(5) yes . .
C(189) C(190) 1.520(11) yes . .
C(190) C(191) 1.52(2) yes . .
C(191) C(192) 1.52(2) yes . .
C(189) C(390) 1.520(8) yes . .
C(390) C(391) 1.520(10) yes . .
C(391) C(392) 1.520(16) yes . .
C(391) C(392) 1.520(16) yes . .
